data_7062877
loop_
_publ_author_name
'Mikhailenko, Maxim V.'
'Ivanov, Vladislav V.'
'Faraonov, Maxim A.'
'Kuzmin, Aleksey V.'
'Khasanov, Salavat S.'
'Otsuka, Akihiro'
'Yamochi, Hideki'
'Kitagawa, Hiroshi'
'Konarev, Dmitri V.'

_publ_section_title
;
 Manganese(ii) complexes of hexaazatrinaphthylene and
 hexaazatrianthracene: synthesis, structure and properties
;
_journal_issue 48
_journal_name_full 'New Journal of Chemistry'
_journal_page_first 22339
_journal_page_last 22349
_journal_paper_doi 10.1039/D3NJ04615J
_journal_volume 47
_journal_year 2023
_chemical_formula_moiety 'C24 H48 Mn3 N6 I6, 3(C18 H36 N2 K O6), 5(C6 H4 Cl2)'
_chemical_formula_sum 'C108 H140 Cl10 I6 K3 Mn3 N12 O18'
_chemical_formula_weight 3292.33
_space_group_crystal_system triclinic
_space_group_IT_number 2
_space_group_name_Hall '-P 1'
_space_group_name_H-M_alt 'P -1'
_atom_sites_solution_hydrogens geom
_atom_sites_solution_primary direct
_atom_sites_solution_secondary difmap
_audit_creation_method SHELXL-2013
_audit_update_record
;
2023-09-26 deposited with the CCDC.	2023-11-13 downloaded from the CCDC.
;
_cell_angle_alpha 78.617(1)
_cell_angle_beta 89.964(1)
_cell_angle_gamma 70.368(2)
_cell_formula_units_Z 2
_cell_length_a 13.8553(2)
_cell_length_b 19.0211(3)
_cell_length_c 27.1938(5)
_cell_measurement_reflns_used 41401
_cell_measurement_temperature 103(2)
_cell_measurement_theta_max 29.8030
_cell_measurement_theta_min 2.5000
_cell_volume 6600.6(2)
_computing_cell_refinement 'CrysAlisPro 1.171.39.46 (Rigaku OD, 2018)'
_computing_data_collection 'CrysAlisPro 1.171.39.46 (Rigaku OD, 2018)'
_computing_data_reduction 'CrysAlisPro 1.171.39.46 (Rigaku OD, 2018)'
_computing_molecular_graphics WinGX
_computing_publication_material WinGx
_computing_structure_refinement 'SHELXL-2018/3 (Sheldrick, 2018)'
_computing_structure_solution 'SHELXS-2018/3 (Sheldrick, 2018)'
_diffrn_ambient_environment N~2~
_diffrn_ambient_temperature 103(2)
_diffrn_detector 'CCD plate'
_diffrn_detector_area_resol_mean 5.2283
_diffrn_detector_type AtlasS2
_diffrn_measured_fraction_theta_full 0.999
_diffrn_measured_fraction_theta_max 0.880
_diffrn_measurement_device 'four-circle diffractometer'
_diffrn_measurement_device_type 'Xcalibur, AtlasS2, Gemini'
_diffrn_measurement_method '\w scans'
_diffrn_radiation_monochromator graphite
_diffrn_radiation_probe x-ray
_diffrn_radiation_type 'Mo K\a'
_diffrn_radiation_wavelength 0.71073
_diffrn_reflns_av_R_equivalents 0.0299
_diffrn_reflns_av_unetI/netI 0.0408
_diffrn_reflns_Laue_measured_fraction_full 0.999
_diffrn_reflns_Laue_measured_fraction_max 0.880
_diffrn_reflns_limit_h_max 16
_diffrn_reflns_limit_h_min -19
_diffrn_reflns_limit_k_max 26
_diffrn_reflns_limit_k_min -26
_diffrn_reflns_limit_l_max 35
_diffrn_reflns_limit_l_min -37
_diffrn_reflns_number 99123
_diffrn_reflns_point_group_measured_fraction_full 0.999
_diffrn_reflns_point_group_measured_fraction_max 0.880
_diffrn_reflns_theta_full 25.242
_diffrn_reflns_theta_max 30.022
_diffrn_reflns_theta_min 2.108
_diffrn_source 'fine-focus sealed X-ray tube'
_diffrn_source_type 'Enhance (Mo) X-ray Source'
_exptl_absorpt_coefficient_mu 2.046
_exptl_absorpt_correction_T_max 1.00000
_exptl_absorpt_correction_T_min 0.62074
_exptl_absorpt_correction_type multi-scan
_exptl_absorpt_process_details
;
CrysAlisPro 1.171.38.43 (Rigaku Oxford Diffraction, 2015)
Empirical absorption correction using spherical harmonics,
implemented in SCALE3 ABSPACK scaling algorithm.
;
_exptl_crystal_colour black
_exptl_crystal_density_diffrn 1.657
_exptl_crystal_description bulk
_exptl_crystal_F_000 3272
_exptl_crystal_size_max 0.729
_exptl_crystal_size_mid 0.258
_exptl_crystal_size_min 0.122
_refine_diff_density_max 3.847
_refine_diff_density_min -3.373
_refine_diff_density_rms 0.130
_refine_ls_extinction_method none
_refine_ls_goodness_of_fit_ref 1.022
_refine_ls_hydrogen_treatment constr
_refine_ls_matrix_type full
_refine_ls_number_parameters 1612
_refine_ls_number_reflns 33961
_refine_ls_number_restraints 3001
_refine_ls_restrained_S_all 1.024
_refine_ls_R_factor_all 0.0847
_refine_ls_R_factor_gt 0.0593
_refine_ls_shift/su_max 0.002
_refine_ls_shift/su_mean 0.000
_refine_ls_structure_factor_coef Fsqd
_refine_ls_weighting_details
;
 w=1/[\s^2^(Fo^2^)+(0.0339P)^2^+38.8573P]
 where P=(Fo^2^+2Fc^2^)/3
;
_refine_ls_weighting_scheme calc
_refine_ls_wR_factor_gt 0.1195
_refine_ls_wR_factor_ref 0.1340
_reflns_Friedel_coverage 0.000
_reflns_number_gt 25649
_reflns_number_total 33961
_reflns_threshold_expression 'I > 2\s(I)'
_cod_data_source_file d3nj04615j2.cif
_cod_data_source_block HATNA3MnI23CryptK
_cod_depositor_comments 'Adding full bibliography for 7062874--7062878.cif.'
_cod_database_code 7062877
_shelx_space_group_comment
;
The symmetry employed for this shelxl refinement is uniquely defined
by the following loop, which should always be used as a source of
symmetry information in preference to the above space-group names.
They are only intended as comments.
;
_shelx_estimated_absorpt_t_min 0.317
_shelx_estimated_absorpt_t_max 0.788
_shelxl_version_number 2013-2

loop_
_space_group_symop_operation_xyz
'x, y, z'
'-x, -y, -z'

loop_
_atom_site_label
_atom_site_type_symbol
_atom_site_fract_x
_atom_site_fract_y
_atom_site_fract_z
_atom_site_U_iso_or_equiv
_atom_site_adp_type
_atom_site_occupancy
_atom_site_site_symmetry_order
_atom_site_calc_flag
_atom_site_refinement_flags_posn
_atom_site_refinement_flags_adp
_atom_site_refinement_flags_occupancy
_atom_site_disorder_assembly
_atom_site_disorder_group
I1 I 0.47781(2) -0.52126(2) 0.35037(2) 0.03283(8) Uani 1 1 d . U . . .
I2 I 0.16306(2) -0.54591(2) 0.37533(2) 0.03594(8) Uani 1 1 d . U . . .
I3 I 0.23503(2) 0.00480(2) 0.27575(2) 0.03492(8) Uani 1 1 d . U . . .
I4 I -0.08520(3) 0.01404(2) 0.29470(2) 0.05143(12) Uani 1 1 d . U . . .
I5 I 0.31432(4) -0.28836(3) 0.01389(2) 0.05818(12) Uani 1 1 d . U . . .
I6 I -0.00656(4) -0.27572(4) 0.03349(2) 0.08814(19) Uani 1 1 d . U . . .
Mn1 Mn 0.27401(5) -0.46650(4) 0.32782(3) 0.02576(14) Uani 1 1 d . U . . .
Mn2 Mn 0.09998(5) -0.06656(4) 0.26978(3) 0.02864(15) Uani 1 1 d . U . . .
Mn3 Mn 0.16452(6) -0.27069(4) 0.07608(3) 0.03371(17) Uani 1 1 d . U . . .
N11 N 0.2411(3) -0.4260(2) 0.24961(14) 0.0247(7) Uani 1 1 d . U . . .
N12 N 0.2151(3) -0.3477(2) 0.32412(14) 0.0245(7) Uani 1 1 d . U . . .
N13 N 0.1476(3) -0.1845(2) 0.30061(15) 0.0256(7) Uani 1 1 d . U . . .
N14 N 0.1090(3) -0.1091(2) 0.20340(15) 0.0283(7) Uani 1 1 d . U . . .
N15 N 0.1469(3) -0.1929(2) 0.12435(15) 0.0315(8) Uani 1 1 d . U . . .
N16 N 0.2020(3) -0.3459(2) 0.14705(14) 0.0264(7) Uani 1 1 d . U . . .
C101 C 0.2112(3) -0.3484(2) 0.23633(17) 0.0222(8) Uani 1 1 d . U . . .
C102 C 0.1975(3) -0.3073(2) 0.27590(17) 0.0236(8) Uani 1 1 d . U . . .
C103 C 0.1632(3) -0.2266(2) 0.26402(17) 0.0232(8) Uani 1 1 d . U . . .
C104 C 0.1438(3) -0.1870(2) 0.21268(18) 0.0255(8) Uani 1 1 d . U . . .
C105 C 0.1604(3) -0.2275(2) 0.17374(18) 0.0258(8) Uani 1 1 d . U . . .
C106 C 0.1922(3) -0.3094(2) 0.18560(17) 0.0243(8) Uani 1 1 d . U . . .
C107 C 0.2299(3) -0.4246(3) 0.15956(18) 0.0262(8) Uani 1 1 d . U . . .
C108 C 0.2382(4) -0.4659(3) 0.12181(19) 0.0310(10) Uani 1 1 d . U . . .
H108 H 0.2238 -0.4397 0.0877 0.037 Uiso 1 1 calc R U . . .
C109 C 0.2671(4) -0.5446(3) 0.1334(2) 0.0347(10) Uani 1 1 d . U . . .
H109 H 0.2730 -0.5720 0.1072 0.042 Uiso 1 1 calc R U . . .
C110 C 0.2873(4) -0.5835(3) 0.1832(2) 0.0357(11) Uani 1 1 d . U . . .
H110 H 0.3080 -0.6376 0.1910 0.043 Uiso 1 1 calc R U . . .
C111 C 0.2776(4) -0.5439(3) 0.22139(19) 0.0315(10) Uani 1 1 d . U . . .
H111 H 0.2901 -0.5709 0.2554 0.038 Uiso 1 1 calc R U . . .
C112 C 0.2496(3) -0.4641(2) 0.21054(18) 0.0263(8) Uani 1 1 d . U . . .
C113 C 0.1976(3) -0.3061(3) 0.36154(18) 0.0265(8) Uani 1 1 d . U . . .
C114 C 0.2112(3) -0.3447(3) 0.41231(18) 0.0310(9) Uani 1 1 d . U . . .
H114 H 0.2317 -0.3988 0.4203 0.037 Uiso 1 1 calc R U . . .
C115 C 0.1950(4) -0.3047(3) 0.4504(2) 0.0390(11) Uani 1 1 d . U . . .
H115 H 0.2051 -0.3314 0.4845 0.047 Uiso 1 1 calc R U . . .
C116 C 0.1640(4) -0.2253(3) 0.4393(2) 0.0398(11) Uani 1 1 d . U . . .
H116 H 0.1529 -0.1981 0.4657 0.048 Uiso 1 1 calc R U . . .
C117 C 0.1493(4) -0.1859(3) 0.3894(2) 0.0346(10) Uani 1 1 d . U . . .
H117 H 0.1284 -0.1318 0.3821 0.042 Uiso 1 1 calc R U . . .
C118 C 0.1648(3) -0.2251(3) 0.34992(18) 0.0275(8) Uani 1 1 d . U . . .
C119 C 0.0953(4) -0.0723(3) 0.15312(19) 0.0305(9) Uani 1 1 d . U . . .
C120 C 0.0597(4) 0.0079(3) 0.1404(2) 0.0397(11) Uani 1 1 d . U . . .
H120 H 0.0437 0.0362 0.1662 0.048 Uiso 1 1 calc R U . . .
C121 C 0.0477(5) 0.0459(3) 0.0908(2) 0.0481(14) Uani 1 1 d . U . . .
H121 H 0.0218 0.1001 0.0827 0.058 Uiso 1 1 calc R U . . .
C122 C 0.0730(5) 0.0056(3) 0.0529(2) 0.0502(14) Uani 1 1 d . U . . .
H122 H 0.0666 0.0324 0.0190 0.060 Uiso 1 1 calc R U . . .
C123 C 0.1076(5) -0.0733(3) 0.0637(2) 0.0433(13) Uani 1 1 d . U . . .
H123 H 0.1254 -0.1005 0.0373 0.052 Uiso 1 1 calc R U . . .
C124 C 0.1164(4) -0.1135(3) 0.11417(19) 0.0330(10) Uani 1 1 d . U . . .
K2 K 0.80323(7) 0.38955(5) 0.14886(4) 0.0267(2) Uani 1 1 d . U . . .
N21 N 1.0268(4) 0.3251(3) 0.1844(3) 0.0726(13) Uani 1 1 d . U . . .
N22 N 0.5793(4) 0.4581(3) 0.1153(3) 0.0683(13) Uani 1 1 d . U . . .
O21 O 0.8936(4) 0.2326(2) 0.1858(2) 0.0674(13) Uani 1 1 d . U . . .
O22 O 0.6948(3) 0.2966(2) 0.13661(16) 0.0467(9) Uani 1 1 d . U . . .
O23 O 0.8728(3) 0.4280(2) 0.23585(14) 0.0489(9) Uani 1 1 d . U . . .
O24 O 0.6615(4) 0.4611(3) 0.2125(2) 0.0699(13) Uani 1 1 d . U . . .
O25 O 0.9471(4) 0.4086(3) 0.0830(2) 0.0710(12) Uani 1 1 d . U . . .
O26 O 0.7386(5) 0.4939(3) 0.05437(16) 0.0699(12) Uani 1 1 d . U . . .
C201 C 1.0498(6) 0.2450(4) 0.2119(4) 0.094(2) Uani 1 1 d . U . . .
H20A H 1.0253 0.2454 0.2461 0.113 Uiso 1 1 calc R U . . .
H20B H 1.1252 0.2189 0.2155 0.113 Uiso 1 1 calc R U . . .
C202 C 1.0017(6) 0.2002(4) 0.1867(3) 0.075(2) Uani 1 1 d . U . . .
H20C H 1.0232 0.2011 0.1519 0.090 Uiso 1 1 calc R U . . .
H20D H 1.0249 0.1464 0.2052 0.090 Uiso 1 1 calc R U . . .
C203 C 0.8457(6) 0.1901(4) 0.1624(4) 0.085(3) Uani 1 1 d . U . . .
H20E H 0.8722 0.1356 0.1795 0.102 Uiso 1 1 calc R U . . .
H20F H 0.8618 0.1938 0.1267 0.102 Uiso 1 1 calc R U . . .
C205 C 0.5862(5) 0.3248(4) 0.1306(3) 0.0604(15) Uani 1 1 d . U . . .
H20G H 0.5574 0.3293 0.1636 0.073 Uiso 1 1 calc R U . . .
H20H H 0.5616 0.2890 0.1167 0.073 Uiso 1 1 calc R U . . .
C204 C 0.7325(7) 0.2219(4) 0.1658(4) 0.088(3) Uani 1 1 d . U . . .
H20I H 0.6991 0.1896 0.1533 0.106 Uiso 1 1 calc R U . . .
H20J H 0.7168 0.2224 0.2013 0.106 Uiso 1 1 calc R U . . .
C206 C 0.5516(5) 0.4004(4) 0.0961(3) 0.0692(19) Uani 1 1 d . U . . .
H20K H 0.5821 0.3952 0.0635 0.083 Uiso 1 1 calc R U . . .
H20L H 0.4760 0.4180 0.0899 0.083 Uiso 1 1 calc R U . . .
C207 C 1.0471(6) 0.3714(5) 0.2173(4) 0.098(3) Uani 1 1 d . U . . .
H20M H 1.0431 0.4215 0.1966 0.117 Uiso 1 1 calc R U . . .
H20N H 1.1180 0.3460 0.2330 0.117 Uiso 1 1 calc R U . . .
C208 C 0.9756(7) 0.3842(4) 0.2573(3) 0.091(2) Uani 1 1 d . U . . .
H20O H 0.9770 0.3345 0.2776 0.109 Uiso 1 1 calc R U . . .
H20P H 0.9974 0.4119 0.2799 0.109 Uiso 1 1 calc R U . . .
C209 C 0.8011(8) 0.4292(5) 0.2722(2) 0.0771(18) Uani 1 1 d . U . . .
H20Q H 0.8243 0.4425 0.3024 0.092 Uiso 1 1 calc R U . . .
H20R H 0.7945 0.3782 0.2822 0.092 Uiso 1 1 calc R U . . .
C210 C 0.7023(6) 0.4857(5) 0.2512(3) 0.0723(18) Uani 1 1 d . U . . .
H21A H 0.6538 0.4930 0.2781 0.087 Uiso 1 1 calc R U . . .
H21B H 0.7110 0.5352 0.2374 0.087 Uiso 1 1 calc R U . . .
C211 C 0.5671(5) 0.5151(6) 0.1914(4) 0.101(3) Uani 1 1 d . U . . .
H21C H 0.5778 0.5606 0.1708 0.121 Uiso 1 1 calc R U . . .
H21D H 0.5219 0.5313 0.2183 0.121 Uiso 1 1 calc R U . . .
C212 C 0.5184(5) 0.4785(6) 0.1589(5) 0.107(3) Uani 1 1 d . U . . .
H21E H 0.5113 0.4317 0.1797 0.128 Uiso 1 1 calc R U . . .
H21F H 0.4487 0.5141 0.1462 0.128 Uiso 1 1 calc R U . . .
C213 C 1.0879(5) 0.3269(5) 0.1407(5) 0.102(2) Uani 1 1 d . U . . .
H21G H 1.0905 0.2836 0.1250 0.122 Uiso 1 1 calc R U . . .
H21H H 1.1591 0.3196 0.1522 0.122 Uiso 1 1 calc R U . . .
C214 C 1.0475(6) 0.3993(5) 0.1018(4) 0.099(2) Uani 1 1 d . U . . .
H21I H 1.0451 0.4432 0.1168 0.118 Uiso 1 1 calc R U . . .
H21J H 1.0936 0.3976 0.0739 0.118 Uiso 1 1 calc R U . . .
C215 C 0.9118(9) 0.4633(5) 0.0363(3) 0.098(2) Uani 1 1 d . U . . .
H21K H 0.9601 0.4479 0.0103 0.118 Uiso 1 1 calc R U . . .
H21L H 0.9103 0.5140 0.0408 0.118 Uiso 1 1 calc R U . . .
C216 C 0.8081(10) 0.4684(5) 0.0192(3) 0.101(2) Uani 1 1 d . U . . .
H21M H 0.7866 0.5042 -0.0138 0.121 Uiso 1 1 calc R U . . .
H21N H 0.8090 0.4176 0.0151 0.121 Uiso 1 1 calc R U . . .
C217 C 0.6300(8) 0.5131(5) 0.0368(3) 0.100(2) Uani 1 1 d . U . . .
H21O H 0.6232 0.4715 0.0217 0.120 Uiso 1 1 calc R U . . .
H21P H 0.6090 0.5604 0.0104 0.120 Uiso 1 1 calc R U . . .
C218 C 0.5605(7) 0.5242(5) 0.0783(4) 0.106(2) Uani 1 1 d . U . . .
H21Q H 0.5687 0.5649 0.0938 0.127 Uiso 1 1 calc R U . . .
H21R H 0.4885 0.5414 0.0642 0.127 Uiso 1 1 calc R U . . .
K3 K 0.67796(7) 0.75435(6) 0.19762(4) 0.0284(2) Uani 1 1 d . U . . .
N31 N 0.8904(3) 0.6655(3) 0.2422(2) 0.0508(10) Uani 1 1 d . U . . .
N32 N 0.4643(4) 0.8412(3) 0.1545(3) 0.0732(14) Uani 1 1 d . U . . .
O31 O 0.8181(3) 0.6600(2) 0.14452(16) 0.0472(9) Uani 1 1 d . U . . .
O32 O 0.6081(4) 0.7174(2) 0.11199(16) 0.0577(11) Uani 1 1 d . U . . .
O33 O 0.7100(3) 0.6383(2) 0.28427(14) 0.0448(8) Uani 1 1 d . U . . .
O34 O 0.5106(3) 0.7420(2) 0.25519(19) 0.0568(10) Uani 1 1 d . U . . .
O35 O 0.7972(3) 0.8322(2) 0.23234(18) 0.0520(10) Uani 1 1 d . U . . .
O36 O 0.6154(4) 0.9134(2) 0.17124(16) 0.0574(10) Uani 1 1 d . U . . .
C301 C 0.9573(5) 0.6449(5) 0.2014(3) 0.0695(18) Uani 1 1 d . U . . .
H30A H 1.0255 0.6092 0.2164 0.083 Uiso 1 1 calc R U . . .
H30B H 0.9670 0.6916 0.1819 0.083 Uiso 1 1 calc R U . . .
C302 C 0.9154(5) 0.6085(4) 0.1661(3) 0.0582(16) Uani 1 1 d . U . . .
H30C H 0.9629 0.5963 0.1394 0.070 Uiso 1 1 calc R U . . .
H30D H 0.9084 0.5604 0.1848 0.070 Uiso 1 1 calc R U . . .
C303 C 0.7762(6) 0.6294(4) 0.1098(3) 0.0581(15) Uani 1 1 d . U . . .
H30E H 0.7540 0.5877 0.1281 0.070 Uiso 1 1 calc R U . . .
H30F H 0.8290 0.6081 0.0871 0.070 Uiso 1 1 calc R U . . .
C304 C 0.6878(7) 0.6904(4) 0.0804(3) 0.0720(19) Uani 1 1 d . U . . .
H30G H 0.7097 0.7331 0.0635 0.086 Uiso 1 1 calc R U . . .
H30H H 0.6618 0.6706 0.0541 0.086 Uiso 1 1 calc R U . . .
C305 C 0.5212(7) 0.7753(5) 0.0833(3) 0.093(3) Uani 1 1 d . U . . .
H30I H 0.4960 0.7547 0.0572 0.112 Uiso 1 1 calc R U . . .
H30J H 0.5412 0.8189 0.0663 0.112 Uiso 1 1 calc R U . . .
C306 C 0.4380(6) 0.8015(5) 0.1177(4) 0.099(3) Uani 1 1 d . U . . .
H30K H 0.3749 0.8364 0.0971 0.119 Uiso 1 1 calc R U . . .
H30L H 0.4225 0.7567 0.1362 0.119 Uiso 1 1 calc R U . . .
C307 C 0.8905(5) 0.5960(4) 0.2770(3) 0.0626(14) Uani 1 1 d . U . . .
H30M H 0.9574 0.5725 0.2969 0.075 Uiso 1 1 calc R U . . .
H30N H 0.8835 0.5592 0.2573 0.075 Uiso 1 1 calc R U . . .
C308 C 0.8071(6) 0.6094(4) 0.3121(2) 0.0658(16) Uani 1 1 d . U . . .
H30O H 0.8137 0.5609 0.3358 0.079 Uiso 1 1 calc R U . . .
H30P H 0.8126 0.6464 0.3320 0.079 Uiso 1 1 calc R U . . .
C309 C 0.6285(7) 0.6438(4) 0.3166(3) 0.0710(18) Uani 1 1 d . U . . .
H30Q H 0.6268 0.6810 0.3377 0.085 Uiso 1 1 calc R U . . .
H30R H 0.6399 0.5936 0.3391 0.085 Uiso 1 1 calc R U . . .
C310 C 0.5303(6) 0.6685(4) 0.2869(4) 0.0774(19) Uani 1 1 d . U . . .
H31A H 0.5319 0.6311 0.2660 0.093 Uiso 1 1 calc R U . . .
H31B H 0.4742 0.6706 0.3098 0.093 Uiso 1 1 calc R U . . .
C311 C 0.4100(5) 0.7705(5) 0.2308(4) 0.087(2) Uani 1 1 d . U . . .
H31C H 0.3583 0.7779 0.2562 0.104 Uiso 1 1 calc R U . . .
H31D H 0.4009 0.7333 0.2121 0.104 Uiso 1 1 calc R U . . .
C312 C 0.3947(5) 0.8449(5) 0.1953(4) 0.0866(19) Uani 1 1 d . U . . .
H31E H 0.3231 0.8654 0.1803 0.104 Uiso 1 1 calc R U . . .
H31F H 0.4032 0.8815 0.2148 0.104 Uiso 1 1 calc R U . . .
C313 C 0.9251(5) 0.7130(4) 0.2694(3) 0.073(2) Uani 1 1 d . U . . .
H31G H 0.9997 0.6881 0.2785 0.088 Uiso 1 1 calc R U . . .
H31H H 0.8898 0.7156 0.3010 0.088 Uiso 1 1 calc R U . . .
C314 C 0.9056(5) 0.7925(5) 0.2404(4) 0.076(2) Uani 1 1 d . U . . .
H31I H 0.9374 0.8195 0.2594 0.091 Uiso 1 1 calc R U . . .
H31J H 0.9367 0.7910 0.2077 0.091 Uiso 1 1 calc R U . . .
C315 C 0.7760(7) 0.9078(5) 0.2039(4) 0.082(2) Uani 1 1 d . U . . .
H31K H 0.8026 0.9058 0.1702 0.098 Uiso 1 1 calc R U . . .
H31L H 0.8112 0.9348 0.2209 0.098 Uiso 1 1 calc R U . . .
C316 C 0.6647(7) 0.9497(4) 0.1985(3) 0.0721(19) Uani 1 1 d . U . . .
H31M H 0.6375 0.9505 0.2321 0.087 Uiso 1 1 calc R U . . .
H31N H 0.6508 1.0030 0.1805 0.087 Uiso 1 1 calc R U . . .
C317 C 0.5098(7) 0.9562(4) 0.1607(3) 0.078(2) Uani 1 1 d . U . . .
H31O H 0.5012 1.0085 0.1421 0.093 Uiso 1 1 calc R U . . .
H31P H 0.4757 0.9601 0.1925 0.093 Uiso 1 1 calc R U . . .
C318 C 0.4607(7) 0.9177(4) 0.1293(3) 0.094(2) Uani 1 1 d . U . . .
H31Q H 0.3881 0.9503 0.1201 0.112 Uiso 1 1 calc R U . . .
H31R H 0.4960 0.9141 0.0977 0.112 Uiso 1 1 calc R U . . .
K4 K 0.67471(8) 0.73978(6) 0.45410(4) 0.0270(2) Uani 1 1 d . U . . .
N41 N 0.5277(5) 0.6597(5) 0.4818(2) 0.0765(14) Uani 1 1 d . U . . .
N42 N 0.8277(7) 0.8152(5) 0.4251(2) 0.1008(18) Uani 1 1 d . U . . .
O41 O 0.7401(5) 0.5810(2) 0.47358(16) 0.0701(12) Uani 1 1 d . U . . .
O42 O 0.8702(3) 0.6526(4) 0.42895(18) 0.0797(13) Uani 1 1 d . U . . .
O43 O 0.5090(3) 0.7675(3) 0.38527(16) 0.0618(11) Uani 1 1 d . U . . .
O44 O 0.6272(6) 0.8616(3) 0.36883(16) 0.0917(16) Uani 1 1 d . U . . .
O45 O 0.5665(3) 0.7641(2) 0.53814(14) 0.0426(8) Uani 1 1 d . U . . .
O46 O 0.7449(4) 0.8066(2) 0.52411(14) 0.0524(10) Uani 1 1 d . U . . .
C401 C 0.5833(10) 0.5793(5) 0.5050(3) 0.112(2) Uani 1 1 d . U . . .
H40A H 0.5346 0.5509 0.5079 0.134 Uiso 1 1 calc R U . . .
H40B H 0.6100 0.5762 0.5394 0.134 Uiso 1 1 calc R U . . .
C402 C 0.6698(10) 0.5421(5) 0.4764(3) 0.111(3) Uani 1 1 d . U . . .
H40C H 0.7038 0.4881 0.4935 0.134 Uiso 1 1 calc R U . . .
H40D H 0.6441 0.5434 0.4422 0.134 Uiso 1 1 calc R U . . .
C403 C 0.8348(8) 0.5406(4) 0.4559(3) 0.105(2) Uani 1 1 d . U . . .
H40E H 0.8238 0.5372 0.4206 0.126 Uiso 1 1 calc R U . . .
H40F H 0.8625 0.4881 0.4765 0.126 Uiso 1 1 calc R U . . .
C404 C 0.9075(7) 0.5793(7) 0.4590(3) 0.120(2) Uani 1 1 d . U . . .
H40G H 0.9188 0.5825 0.4943 0.144 Uiso 1 1 calc R U . . .
H40H H 0.9741 0.5502 0.4475 0.144 Uiso 1 1 calc R U . . .
C405 C 0.9479(6) 0.6872(10) 0.4251(5) 0.139(3) Uani 1 1 d . U . . .
H40I H 0.9765 0.6838 0.4592 0.167 Uiso 1 1 calc R U . . .
H40J H 1.0045 0.6593 0.4065 0.167 Uiso 1 1 calc R U . . .
C406 C 0.9069(10) 0.7640(10) 0.4002(4) 0.141(3) Uani 1 1 d . U . . .
H40K H 0.8773 0.7660 0.3666 0.169 Uiso 1 1 calc R U . . .
H40L H 0.9641 0.7842 0.3949 0.169 Uiso 1 1 calc R U . . .
C407 C 0.4685(8) 0.6647(8) 0.4363(4) 0.115(3) Uani 1 1 d . U . . .
H40M H 0.5128 0.6297 0.4164 0.138 Uiso 1 1 calc R U . . .
H40N H 0.4107 0.6465 0.4460 0.138 Uiso 1 1 calc R U . . .
C408 C 0.4273(5) 0.7404(8) 0.4044(3) 0.112(3) Uani 1 1 d . U . . .
H40O H 0.3832 0.7762 0.4239 0.135 Uiso 1 1 calc R U . . .
H40P H 0.3841 0.7390 0.3759 0.135 Uiso 1 1 calc R U . . .
C409 C 0.4722(7) 0.8388(6) 0.3525(3) 0.109(2) Uani 1 1 d . U . . .
H40Q H 0.4336 0.8782 0.3710 0.131 Uiso 1 1 calc R U . . .
H40R H 0.4250 0.8376 0.3256 0.131 Uiso 1 1 calc R U . . .
C410 C 0.5587(9) 0.8577(4) 0.3304(3) 0.096(2) Uani 1 1 d . U . . .
H41A H 0.5966 0.8185 0.3117 0.115 Uiso 1 1 calc R U . . .
H41B H 0.5328 0.9075 0.3064 0.115 Uiso 1 1 calc R U . . .
C411 C 0.7067(12) 0.8867(6) 0.3486(3) 0.140(4) Uani 1 1 d . U . . .
H41C H 0.6771 0.9385 0.3272 0.168 Uiso 1 1 calc R U . . .
H41D H 0.7469 0.8518 0.3275 0.168 Uiso 1 1 calc R U . . .
C412 C 0.7772(13) 0.8880(7) 0.3919(3) 0.156(3) Uani 1 1 d . U . . .
H41E H 0.8304 0.9083 0.3773 0.187 Uiso 1 1 calc R U . . .
H41F H 0.7357 0.9239 0.4121 0.187 Uiso 1 1 calc R U . . .
C413 C 0.4599(7) 0.6979(7) 0.5174(3) 0.100(3) Uani 1 1 d . U . . .
H41G H 0.4188 0.6662 0.5319 0.120 Uiso 1 1 calc R U . . .
H41H H 0.4116 0.7475 0.4989 0.120 Uiso 1 1 calc R U . . .
C414 C 0.5170(6) 0.7113(5) 0.5592(3) 0.069(2) Uani 1 1 d . U . . .
H41I H 0.4688 0.7323 0.5838 0.083 Uiso 1 1 calc R U . . .
H41J H 0.5687 0.6626 0.5768 0.083 Uiso 1 1 calc R U . . .
C415 C 0.6196(5) 0.7787(3) 0.5774(2) 0.0422(11) Uani 1 1 d . U . . .
H41K H 0.6736 0.7309 0.5945 0.051 Uiso 1 1 calc R U . . .
H41L H 0.5712 0.7978 0.6025 0.051 Uiso 1 1 calc R U . . .
C416 C 0.6674(6) 0.8369(3) 0.5558(2) 0.0519(13) Uani 1 1 d . U . . .
H41M H 0.6141 0.8832 0.5363 0.062 Uiso 1 1 calc R U . . .
H41N H 0.6976 0.8517 0.5834 0.062 Uiso 1 1 calc R U . . .
C417 C 0.7962(8) 0.8593(5) 0.5049(3) 0.085(2) Uani 1 1 d . U . . .
H41O H 0.8300 0.8703 0.5331 0.101 Uiso 1 1 calc R U . . .
H41P H 0.7456 0.9079 0.4864 0.101 Uiso 1 1 calc R U . . .
C418 C 0.8746(9) 0.8258(7) 0.4706(3) 0.110(3) Uani 1 1 d . U . . .
H41Q H 0.9150 0.8598 0.4605 0.131 Uiso 1 1 calc R U . . .
H41R H 0.9223 0.7758 0.4889 0.131 Uiso 1 1 calc R U . . .
Cl1 Cl 0.37287(14) 0.29492(9) 0.05931(5) 0.0546(4) Uani 1 1 d D U . . .
Cl2 Cl 0.44321(13) 0.20376(9) 0.17130(5) 0.0524(4) Uani 1 1 d D U . . .
C51S C 0.3244(2) 0.22543(16) 0.08675(9) 0.0376(11) Uani 1 1 d DG U . . .
C52S C 0.3543(2) 0.18602(16) 0.13614(9) 0.0342(10) Uani 1 1 d DG U . . .
C53S C 0.3138(2) 0.13026(17) 0.15740(9) 0.0384(11) Uani 1 1 d DG U . . .
H53S H 0.3342 0.1033 0.1912 0.046 Uiso 1 1 calc R U . . .
C54S C 0.2434(3) 0.11392(18) 0.12927(12) 0.0494(14) Uani 1 1 d DG U . . .
H54S H 0.2157 0.0758 0.1438 0.059 Uiso 1 1 calc R U . . .
C55S C 0.2135(3) 0.1533(2) 0.07988(12) 0.0568(16) Uani 1 1 d DG U . . .
H55S H 0.1654 0.1422 0.0606 0.068 Uiso 1 1 calc R U . . .
C56S C 0.2540(3) 0.20909(19) 0.05862(9) 0.0497(14) Uani 1 1 d DG U . . .
H56S H 0.2336 0.2360 0.0249 0.060 Uiso 1 1 calc R U . . .
Cl3 Cl 0.31184(9) 0.25726(9) 0.29246(6) 0.0482(3) Uani 1 1 d D U . . .
Cl4 Cl 0.44902(15) 0.08594(9) 0.29918(8) 0.0665(5) Uani 1 1 d D U . . .
C61S C 0.44368(13) 0.23011(13) 0.29582(13) 0.0311(9) Uani 1 1 d DG U . . .
C62S C 0.50448(17) 0.15461(12) 0.29774(14) 0.0380(11) Uani 1 1 d DG U . . .
C63S C 0.61087(16) 0.13389(12) 0.30012(16) 0.0465(13) Uani 1 1 d DG U . . .
H63S H 0.6524 0.0823 0.3014 0.056 Uiso 1 1 calc R U . . .
C64S C 0.65646(13) 0.18867(17) 0.30057(16) 0.0492(14) Uani 1 1 d DG U . . .
H64S H 0.7292 0.1745 0.3022 0.059 Uiso 1 1 calc R U . . .
C65S C 0.59566(19) 0.26417(15) 0.29864(16) 0.0468(13) Uani 1 1 d DG U . . .
H65S H 0.6268 0.3016 0.2990 0.056 Uiso 1 1 calc R U . . .
C66S C 0.48927(18) 0.28489(11) 0.29627(15) 0.0396(11) Uani 1 1 d DG U . . .
H66S H 0.4477 0.3365 0.2950 0.048 Uiso 1 1 calc R U . . .
Cl5 Cl 0.77534(13) 0.28658(13) 0.40274(8) 0.0778(6) Uani 1 1 d D U . . .
Cl6 Cl 0.93679(16) 0.36291(10) 0.42257(7) 0.0657(5) Uani 1 1 d D U . . .
C71S C 0.89913(17) 0.25228(18) 0.38531(15) 0.0482(13) Uani 1 1 d DG U . . .
C72S C 0.97078(19) 0.28558(16) 0.39437(14) 0.0410(11) Uani 1 1 d DG U . . .
C73S C 1.07007(18) 0.25752(18) 0.37949(14) 0.0456(12) Uani 1 1 d DG U . . .
H73S H 1.1190 0.2803 0.3857 0.055 Uiso 1 1 calc R U . . .
C74S C 1.09770(18) 0.19615(19) 0.35555(15) 0.0505(14) Uani 1 1 d DG U . . .
H74S H 1.1656 0.1770 0.3454 0.061 Uiso 1 1 calc R U . . .
C75S C 1.0260(2) 0.16285(19) 0.34649(16) 0.0572(16) Uani 1 1 d DG U . . .
H75S H 1.0449 0.1209 0.3301 0.069 Uiso 1 1 calc R U . . .
C76S C 0.9268(2) 0.1909(2) 0.36137(17) 0.0597(17) Uani 1 1 d DG U . . .
H76S H 0.8778 0.1682 0.3552 0.072 Uiso 1 1 calc R U . . .
Cl7 Cl 0.4937(3) 1.0863(2) 0.03760(19) 0.0656(13) Uani 0.398(3) 1 d D U P A 1
Cl8 Cl 0.6271(3) 0.9274(2) 0.0149(2) 0.0691(14) Uani 0.398(3) 1 d D U P A 1
C1S C 0.6249(4) 1.0514(4) 0.0498(4) 0.043(3) Uiso 0.398(3) 1 d DG U P A 1
C2S C 0.6830(3) 0.9793(4) 0.0426(4) 0.045(3) Uani 0.398(3) 1 d DG U P A 1
C3S C 0.7879(3) 0.9499(4) 0.0560(5) 0.048(3) Uani 0.398(3) 1 d DG U P A 1
H3S H 0.8277 0.9007 0.0511 0.057 Uiso 0.398(3) 1 calc R U P A 1
C4S C 0.8347(4) 0.9927(5) 0.0766(5) 0.061(4) Uani 0.398(3) 1 d DG U P A 1
H4S H 0.9064 0.9727 0.0858 0.074 Uiso 0.398(3) 1 calc R U P A 1
C5S C 0.7766(5) 1.0649(5) 0.0838(5) 0.068(5) Uani 0.398(3) 1 d DG U P A 1
H5S H 0.8086 1.0941 0.0979 0.081 Uiso 0.398(3) 1 calc R U P A 1
C6S C 0.6717(5) 1.0942(4) 0.0704(5) 0.058(4) Uani 0.398(3) 1 d DG U P A 1
H6S H 0.6320 1.1435 0.0753 0.069 Uiso 0.398(3) 1 calc R U P A 1
Cl9 Cl 0.7448(6) 1.1088(4) 0.1126(3) 0.096(3) Uani 0.294(3) 1 d D U P B 2
Cl10 Cl 0.5492(4) 1.1280(3) 0.0461(2) 0.0654(17) Uani 0.294(3) 1 d D U P B 2
C11S C 0.7436(6) 1.0398(5) 0.0804(5) 0.053(4) Uani 0.294(3) 1 d DG U P B 2
C12S C 0.6575(6) 1.0486(5) 0.0503(5) 0.040(4) Uiso 0.294(3) 1 d DG U P B 2
C13S C 0.6557(8) 0.9905(6) 0.0268(6) 0.066(6) Uani 0.294(3) 1 d DG U P B 2
H13S H 0.5968 0.9965 0.0063 0.080 Uiso 0.294(3) 1 calc R U P B 2
C15S C 0.7399(9) 0.9234(6) 0.0334(7) 0.085(7) Uani 0.294(3) 1 d DG U P B 2
H15S H 0.7387 0.8836 0.0173 0.102 Uiso 0.294(3) 1 calc R U P B 2
C14S C 0.8261(8) 0.9145(5) 0.0635(7) 0.067(5) Uani 0.294(3) 1 d DG U P B 2
H14S H 0.8837 0.8687 0.0679 0.080 Uiso 0.294(3) 1 calc R U P B 2
C16S C 0.8279(7) 0.9727(6) 0.0870(6) 0.062(5) Uani 0.294(3) 1 d DG U P B 2
H16S H 0.8868 0.9666 0.1075 0.074 Uiso 0.294(3) 1 calc R U P B 2
Cl11 Cl 0.8099(13) 0.8831(6) 0.0583(6) 0.085(6) Uani 0.129(3) 1 d D U P C 3
Cl12 Cl 0.8276(14) 1.0331(9) 0.0831(10) 0.102(7) Uani 0.129(3) 1 d D U P C 3
C91S C 0.7052(13) 0.9661(9) 0.0487(12) 0.072(2) Uiso 0.129(3) 1 d DG U P C 3
C92S C 0.7123(13) 1.0321(8) 0.0604(12) 0.072(2) Uiso 0.129(3) 1 d DG U P C 3
C93S C 0.6292(16) 1.0999(9) 0.0489(15) 0.072(2) Uiso 0.129(3) 1 d DG U P C 3
H93S H 0.6341 1.1450 0.0569 0.086 Uiso 0.129(3) 1 calc R U P C 3
C94S C 0.5389(15) 1.1017(13) 0.0255(15) 0.072(2) Uiso 0.129(3) 1 d DG U P C 3
H94S H 0.4821 1.1481 0.0176 0.086 Uiso 0.129(3) 1 calc R U P C 3
C95S C 0.5318(14) 1.0357(16) 0.0138(14) 0.072(2) Uiso 0.129(3) 1 d DG U P C 3
H95S H 0.4701 1.0369 -0.0022 0.086 Uiso 0.129(3) 1 calc R U P C 3
C96S C 0.6149(15) 0.9679(14) 0.0253(14) 0.072(2) Uiso 0.129(3) 1 d DG U P C 3
H96S H 0.6100 0.9227 0.0173 0.086 Uiso 0.129(3) 1 calc R U P C 3
Cl13 Cl 0.7327(12) 1.1111(6) 0.0603(7) 0.121(7) Uani 0.179(3) 1 d D U P D 4
Cl14 Cl 0.5433(9) 1.0548(9) 0.0629(8) 0.130(7) Uani 0.179(3) 1 d D U P D 4
C81S C 0.7499(9) 1.0160(6) 0.0651(12) 0.072(2) Uiso 0.179(3) 1 d DG U P D 4
C82S C 0.6662(10) 0.9913(6) 0.0646(10) 0.072(2) Uiso 0.179(3) 1 d DG U P D 4
C83S C 0.6817(13) 0.9138(7) 0.0717(11) 0.072(2) Uiso 0.179(3) 1 d DG U P D 4
H83S H 0.6245 0.8970 0.0714 0.086 Uiso 0.178(3) 1 calc R U P D 4
C85S C 0.7809(15) 0.8610(6) 0.0793(12) 0.072(2) Uiso 0.178(3) 1 d DG U P D 4
H85S H 0.7915 0.8080 0.0842 0.086 Uiso 0.178(3) 1 calc R U P D 4
C84S C 0.8646(12) 0.8856(7) 0.0798(12) 0.072(2) Uiso 0.178(3) 1 d DG U P D 4
H84S H 0.9324 0.8495 0.0850 0.086 Uiso 0.178(3) 1 calc R U P D 4
C86S C 0.8491(9) 0.9631(8) 0.0727(13) 0.072(2) Uiso 0.178(3) 1 d DG U P D 4
H86S H 0.9063 0.9800 0.0731 0.086 Uiso 0.178(3) 1 calc R U P D 4
Cl15 Cl 0.4150(7) 0.9389(7) 0.4597(3) 0.101(3) Uani 0.375(3) 1 d D U P E 1
Cl16 Cl 0.3374(5) 0.8954(3) 0.56708(18) 0.0744(18) Uani 0.375(3) 1 d D U P E 1
C21S C 0.2887(6) 0.9466(10) 0.4669(2) 0.072(4) Uani 0.375(3) 1 d DG U P E 1
C22S C 0.2547(5) 0.9267(9) 0.5140(2) 0.072(4) Uani 0.375(3) 1 d DG U P E 1
C23S C 0.1518(5) 0.9350(10) 0.5188(3) 0.082(4) Uani 0.375(3) 1 d DG U P E 1
H23S H 0.1286 0.9214 0.5510 0.099 Uiso 0.375(3) 1 calc R U P E 1
C24S C 0.0829(6) 0.9632(10) 0.4766(4) 0.092(6) Uani 0.375(3) 1 d DG U P E 1
H24S H 0.0126 0.9688 0.4799 0.110 Uiso 0.375(3) 1 calc R U P E 1
C25S C 0.1169(8) 0.9831(10) 0.4295(4) 0.092(5) Uani 0.375(3) 1 d DG U P E 1
H25S H 0.0698 1.0024 0.4007 0.110 Uiso 0.375(3) 1 calc R U P E 1
C26S C 0.2198(8) 0.9748(11) 0.4247(2) 0.071(4) Uani 0.375(3) 1 d DG U P E 1
H26S H 0.2431 0.9884 0.3925 0.085 Uiso 0.375(3) 1 calc R U P E 1
Cl17 Cl 0.4506(11) 0.9519(12) 0.4571(5) 0.050(4) Uani 0.196(3) 1 d D U P F 2
Cl18 Cl 0.4118(14) 0.9540(14) 0.5713(5) 0.075(4) Uani 0.196(3) 1 d D U P F 2
C31S C 0.3354(10) 0.9514(14) 0.4805(5) 0.058(5) Uani 0.196(3) 1 d DG U P F 2
C32S C 0.3218(11) 0.9451(13) 0.5316(5) 0.069(5) Uani 0.196(3) 1 d DG U P F 2
C33S C 0.2287(14) 0.9432(17) 0.5498(6) 0.074(6) Uani 0.196(3) 1 d DG U P F 2
H33S H 0.2194 0.9390 0.5848 0.088 Uiso 0.196(3) 1 calc R U P F 2
C34S C 0.1492(13) 0.948(2) 0.5169(8) 0.084(6) Uani 0.196(3) 1 d DG U P F 2
H34S H 0.0856 0.9464 0.5293 0.100 Uiso 0.196(3) 1 calc R U P F 2
C35S C 0.1628(12) 0.9539(17) 0.4657(8) 0.069(5) Uani 0.196(3) 1 d DG U P F 2
H35S H 0.1085 0.9569 0.4432 0.083 Uiso 0.196(3) 1 calc R U P F 2
C36S C 0.2559(12) 0.9558(15) 0.4476(6) 0.057(5) Uani 0.196(3) 1 d DG U P F 2
H36S H 0.2652 0.9601 0.4126 0.068 Uiso 0.196(3) 1 calc R U P F 2
Cl19 Cl 0.2475(16) 0.9736(17) 0.4156(6) 0.075(7) Uani 0.095(3) 1 d D U P G 3
Cl20 Cl 0.4661(17) 0.968(2) 0.4519(10) 0.055(9) Uani 0.095(3) 1 d D U P G 3
C41S C 0.2862(18) 0.950(3) 0.4786(6) 0.072(2) Uiso 0.095(3) 1 d DG U P G 3
C42S C 0.3834(18) 0.947(3) 0.4947(7) 0.072(2) Uiso 0.095(3) 1 d DG U P G 3
C43S C 0.411(3) 0.932(3) 0.5458(7) 0.072(2) Uiso 0.095(3) 1 d DG U P G 3
H43S H 0.4775 0.9293 0.5568 0.086 Uiso 0.095(3) 1 calc R U P G 3
C44S C 0.342(3) 0.921(4) 0.5808(6) 0.072(2) Uiso 0.095(3) 1 d DG U P G 3
H44S H 0.3605 0.9110 0.6158 0.086 Uiso 0.095(3) 1 calc R U P G 3
C45S C 0.244(3) 0.925(4) 0.5647(7) 0.072(2) Uiso 0.095(3) 1 d DG U P G 3
H45S H 0.1969 0.9174 0.5887 0.086 Uiso 0.095(3) 1 calc R U P G 3
C46S C 0.217(2) 0.940(4) 0.5136(8) 0.072(2) Uiso 0.095(3) 1 d DG U P G 3
H46S H 0.1503 0.9421 0.5026 0.086 Uiso 0.095(3) 1 calc R U P G 3
Cl21 Cl 0.3973(12) 0.9330(15) 0.5694(5) 0.106(9) Uani 0.202(3) 1 d D U P H 4
Cl22 Cl 0.1734(12) 0.9274(12) 0.5739(6) 0.147(7) Uiso 0.202(3) 1 d D . P H 4
C1AS C 0.3248(12) 0.9442(18) 0.5152(4) 0.072(2) Uiso 0.202(3) 1 d DG U P H 4
C2AS C 0.2266(12) 0.9400(17) 0.5171(5) 0.072(2) Uiso 0.202(3) 1 d DG U P H 4
C3AS C 0.1665(15) 0.955(2) 0.4729(6) 0.072(2) Uiso 0.202(3) 1 d DG U P H 4
H3AS H 0.0994 0.9516 0.4743 0.086 Uiso 0.202(3) 1 calc R U P H 4
C4AS C 0.2045(18) 0.973(2) 0.4267(5) 0.072(2) Uiso 0.202(3) 1 d DG U P H 4
H4AS H 0.1634 0.9833 0.3965 0.086 Uiso 0.202(3) 1 calc R U P H 4
C5AS C 0.3027(18) 0.9776(19) 0.4248(4) 0.072(2) Uiso 0.202(3) 1 d DG U P H 4
H5AS H 0.3287 0.9905 0.3932 0.086 Uiso 0.202(3) 1 calc R U P H 4
C6AS C 0.3628(15) 0.963(2) 0.4690(5) 0.072(2) Uiso 0.202(3) 1 d DG U P H 4
H6AS H 0.4299 0.9660 0.4677 0.086 Uiso 0.202(3) 1 calc R U P H 4
Cl23 Cl 0.1708(16) 0.9046(16) 0.5525(6) 0.133(9) Uiso 0.132(3) 1 d D . P I 5
Cl24 Cl 0.0639(10) 0.9902(11) 0.4440(5) 0.074(5) Uani 0.132(3) 1 d D U P I 5
C01S C 0.2374(12) 0.9377(17) 0.5054(7) 0.072(2) Uiso 0.132(3) 1 d DG U P I 5
C02S C 0.1942(11) 0.9653(16) 0.4563(6) 0.072(2) Uiso 0.132(3) 1 d DG U P I 5
C03S C 0.2529(15) 0.984(2) 0.4178(7) 0.072(2) Uiso 0.132(3) 1 d DG U P I 5
H03S H 0.2234 1.0031 0.3842 0.086 Uiso 0.132(3) 1 calc R U P I 5
C04S C 0.3548(16) 0.976(3) 0.4285(10) 0.072(2) Uiso 0.132(3) 1 d DG U P I 5
H04S H 0.3950 0.9887 0.4023 0.086 Uiso 0.132(3) 1 calc R U P I 5
C05S C 0.3980(14) 0.948(3) 0.4777(11) 0.072(2) Uiso 0.132(3) 1 d DG U P I 5
H05S H 0.4677 0.9424 0.4850 0.086 Uiso 0.132(3) 1 calc R U P I 5
C06S C 0.3393(14) 0.929(2) 0.5161(9) 0.072(2) Uiso 0.132(3) 1 d DG U P I 5
H06S H 0.3688 0.9104 0.5497 0.086 Uiso 0.132(3) 1 calc R U P I 5

loop_
_atom_site_aniso_label
_atom_site_aniso_U_11
_atom_site_aniso_U_22
_atom_site_aniso_U_33
_atom_site_aniso_U_23
_atom_site_aniso_U_13
_atom_site_aniso_U_12
I1 0.02370(14) 0.03287(16) 0.03921(17) -0.00158(13) 0.00357(12) -0.00957(12)
I2 0.03001(16) 0.03355(16) 0.04324(19) -0.00121(14) 0.00622(13) -0.01343(13)
I3 0.02712(15) 0.02537(14) 0.0514(2) -0.00245(14) -0.00755(13) -0.01103(12)
I4 0.02453(16) 0.03183(17) 0.1047(3) -0.0312(2) 0.01522(18) -0.00884(13)
I5 0.0737(3) 0.0634(3) 0.0429(2) -0.0177(2) 0.0180(2) -0.0269(2)
I6 0.0535(3) 0.1202(5) 0.0838(4) -0.0076(3) -0.0358(3) -0.0285(3)
Mn1 0.0239(3) 0.0242(3) 0.0282(3) -0.0042(3) 0.0012(3) -0.0078(3)
Mn2 0.0209(3) 0.0233(3) 0.0431(4) -0.0136(3) -0.0007(3) -0.0057(3)
Mn3 0.0381(4) 0.0316(4) 0.0284(4) -0.0062(3) -0.0065(3) -0.0080(3)
N11 0.0225(17) 0.0220(16) 0.0304(16) -0.0082(13) 0.0006(14) -0.0068(14)
N12 0.0190(16) 0.0269(16) 0.0274(16) -0.0068(13) 0.0009(14) -0.0069(14)
N13 0.0175(16) 0.0262(16) 0.0348(17) -0.0124(14) 0.0009(15) -0.0061(14)
N14 0.0235(18) 0.0215(16) 0.0380(18) -0.0066(14) -0.0050(15) -0.0052(14)
N15 0.033(2) 0.0254(16) 0.0308(18) -0.0034(14) -0.0056(16) -0.0041(16)
N16 0.0248(18) 0.0252(16) 0.0290(17) -0.0089(13) -0.0002(14) -0.0065(15)
C101 0.0177(18) 0.0214(17) 0.0281(18) -0.0076(14) 0.0008(16) -0.0063(15)
C102 0.0155(18) 0.0257(17) 0.0297(18) -0.0083(15) -0.0007(16) -0.0061(16)
C103 0.0154(18) 0.0245(17) 0.0310(19) -0.0101(15) -0.0003(16) -0.0062(15)
C104 0.0183(19) 0.0227(17) 0.0348(19) -0.0080(15) -0.0010(17) -0.0049(16)
C105 0.0201(19) 0.0236(18) 0.0315(19) -0.0048(15) -0.0027(17) -0.0050(16)
C106 0.0194(19) 0.0232(17) 0.0300(18) -0.0075(15) -0.0003(17) -0.0059(16)
C107 0.021(2) 0.0249(18) 0.032(2) -0.0079(15) 0.0000(17) -0.0063(17)
C108 0.031(2) 0.032(2) 0.033(2) -0.0135(18) 0.0007(19) -0.0102(19)
C109 0.037(3) 0.032(2) 0.040(2) -0.020(2) 0.003(2) -0.011(2)
C110 0.041(3) 0.023(2) 0.044(2) -0.0121(18) -0.001(2) -0.009(2)
C111 0.035(2) 0.0247(19) 0.035(2) -0.0080(17) 0.001(2) -0.0093(19)
C112 0.023(2) 0.0244(18) 0.0321(19) -0.0089(16) 0.0023(17) -0.0072(17)
C113 0.0156(19) 0.0322(19) 0.0321(19) -0.0112(16) -0.0002(17) -0.0063(17)
C114 0.022(2) 0.038(2) 0.031(2) -0.0090(17) -0.0018(18) -0.0062(19)
C115 0.030(2) 0.054(3) 0.030(2) -0.014(2) -0.003(2) -0.007(2)
C116 0.030(2) 0.053(3) 0.038(2) -0.027(2) -0.002(2) -0.007(2)
C117 0.025(2) 0.041(2) 0.039(2) -0.0211(19) 0.000(2) -0.005(2)
C118 0.0172(19) 0.0334(19) 0.0331(19) -0.0134(16) -0.0002(17) -0.0066(17)
C119 0.026(2) 0.0235(18) 0.040(2) -0.0047(16) -0.0104(19) -0.0068(17)
C120 0.042(3) 0.025(2) 0.051(3) -0.007(2) -0.014(2) -0.012(2)
C121 0.058(4) 0.028(2) 0.056(3) 0.0018(19) -0.025(3) -0.017(2)
C122 0.067(4) 0.036(2) 0.044(3) 0.007(2) -0.021(3) -0.022(3)
C123 0.055(3) 0.035(2) 0.038(2) 0.000(2) -0.016(2) -0.017(2)
C124 0.031(2) 0.0273(19) 0.037(2) -0.0023(16) -0.009(2) -0.0080(19)
K2 0.0269(5) 0.0255(4) 0.0253(5) -0.0035(4) 0.0015(4) -0.0069(4)
N21 0.035(2) 0.044(2) 0.134(4) -0.046(2) -0.022(2) 0.0070(19)
N22 0.033(2) 0.056(2) 0.121(4) -0.047(3) -0.016(2) -0.005(2)
O21 0.073(3) 0.0297(18) 0.086(3) 0.0006(19) -0.015(2) -0.0080(17)
O22 0.0455(19) 0.0457(19) 0.060(3) -0.0153(17) 0.0162(18) -0.0270(16)
O23 0.066(2) 0.039(2) 0.0330(18) -0.0078(16) -0.0145(16) -0.0066(18)
O24 0.054(2) 0.091(3) 0.101(3) -0.072(3) 0.043(2) -0.043(2)
O25 0.090(3) 0.079(3) 0.083(3) -0.049(2) 0.060(2) -0.060(2)
O26 0.132(3) 0.052(2) 0.0355(19) 0.0052(17) -0.030(2) -0.052(3)
C201 0.072(4) 0.041(3) 0.143(6) -0.032(3) -0.061(4) 0.024(3)
C202 0.072(3) 0.031(3) 0.100(6) -0.012(3) -0.044(4) 0.010(3)
C203 0.081(4) 0.031(3) 0.139(7) 0.002(4) -0.017(5) -0.026(3)
C205 0.042(3) 0.081(3) 0.083(5) -0.047(3) 0.022(3) -0.037(3)
C204 0.087(4) 0.056(4) 0.125(7) 0.010(4) 0.012(5) -0.045(3)
C206 0.038(3) 0.064(3) 0.117(6) -0.050(3) -0.008(3) -0.015(3)
C207 0.047(3) 0.065(4) 0.176(7) -0.068(5) -0.050(3) 0.013(3)
C208 0.107(4) 0.051(4) 0.089(5) -0.024(4) -0.073(3) 0.009(4)
C209 0.148(5) 0.073(4) 0.032(3) -0.023(3) 0.022(3) -0.059(4)
C210 0.088(4) 0.099(5) 0.077(4) -0.065(4) 0.056(3) -0.066(3)
C211 0.039(3) 0.122(6) 0.180(8) -0.117(6) 0.033(3) -0.029(3)
C212 0.032(3) 0.130(7) 0.196(6) -0.122(6) 0.026(4) -0.027(4)
C213 0.032(3) 0.083(4) 0.214(6) -0.086(4) 0.036(4) -0.019(3)
C214 0.070(4) 0.090(5) 0.181(6) -0.086(4) 0.080(3) -0.054(4)
C215 0.183(5) 0.088(5) 0.071(4) -0.042(3) 0.085(3) -0.093(5)
C216 0.228(6) 0.086(5) 0.029(3) -0.010(3) 0.018(3) -0.108(5)
C217 0.164(5) 0.056(4) 0.079(4) 0.033(4) -0.092(3) -0.062(5)
C218 0.083(4) 0.053(4) 0.162(6) -0.018(4) -0.081(3) -0.001(4)
K3 0.0248(5) 0.0329(5) 0.0298(5) -0.0088(4) 0.0017(4) -0.0114(4)
N31 0.0226(18) 0.058(2) 0.079(3) -0.039(2) -0.0053(17) -0.0085(18)
N32 0.050(2) 0.061(3) 0.095(3) -0.035(2) -0.039(2) 0.008(2)
O31 0.0478(19) 0.051(2) 0.057(2) -0.0330(19) 0.0218(16) -0.0243(16)
O32 0.070(2) 0.051(2) 0.045(2) -0.0135(18) -0.0233(18) -0.0099(19)
O33 0.064(2) 0.0342(18) 0.0360(18) -0.0092(14) 0.0174(16) -0.0160(17)
O34 0.0371(18) 0.054(2) 0.098(3) -0.037(2) 0.0325(18) -0.0269(17)
O35 0.0423(19) 0.052(2) 0.079(3) -0.0256(19) 0.0055(19) -0.0319(16)
O36 0.083(3) 0.0341(17) 0.048(2) -0.0048(17) -0.009(2) -0.0133(18)
C301 0.025(2) 0.082(5) 0.118(5) -0.059(4) 0.017(3) -0.019(3)
C302 0.039(3) 0.064(4) 0.083(4) -0.044(3) 0.027(2) -0.017(2)
C303 0.073(4) 0.061(4) 0.057(4) -0.037(3) 0.018(3) -0.031(3)
C304 0.116(5) 0.068(4) 0.038(3) -0.030(3) 0.001(3) -0.029(3)
C305 0.116(5) 0.069(5) 0.071(4) -0.023(4) -0.060(3) 0.003(4)
C306 0.071(4) 0.084(5) 0.127(6) -0.054(5) -0.065(4) 0.013(4)
C307 0.051(3) 0.052(3) 0.069(4) -0.023(3) -0.030(2) 0.007(3)
C308 0.101(4) 0.046(3) 0.037(3) -0.006(3) -0.016(2) -0.009(3)
C309 0.112(4) 0.037(3) 0.067(4) -0.015(3) 0.058(3) -0.028(3)
C310 0.083(4) 0.052(3) 0.124(6) -0.042(3) 0.071(3) -0.045(3)
C311 0.031(3) 0.100(5) 0.158(7) -0.072(4) 0.026(3) -0.035(3)
C312 0.028(3) 0.084(4) 0.147(5) -0.063(3) -0.016(3) 0.005(3)
C313 0.027(3) 0.080(3) 0.123(6) -0.062(4) -0.017(3) -0.009(3)
C314 0.038(3) 0.089(4) 0.134(7) -0.069(4) 0.017(3) -0.039(3)
C315 0.099(4) 0.071(4) 0.102(6) -0.014(4) 0.002(4) -0.065(3)
C316 0.109(4) 0.038(3) 0.075(5) -0.002(3) -0.011(4) -0.037(3)
C317 0.095(4) 0.040(3) 0.076(5) -0.009(3) -0.029(4) 0.004(3)
C318 0.100(5) 0.056(3) 0.091(5) -0.018(3) -0.057(4) 0.018(3)
K4 0.0290(5) 0.0269(5) 0.0258(5) -0.0040(4) 0.0032(4) -0.0114(4)
N41 0.092(3) 0.134(4) 0.055(3) -0.044(2) 0.035(2) -0.093(3)
N42 0.167(5) 0.178(4) 0.038(3) -0.037(3) 0.034(2) -0.155(4)
O41 0.126(3) 0.0258(17) 0.036(2) -0.0051(16) -0.003(2) 0.0024(19)
O42 0.0230(17) 0.154(4) 0.060(3) -0.062(3) -0.0009(17) -0.005(2)
O43 0.0236(17) 0.098(3) 0.046(2) -0.032(2) -0.0078(15) 0.0122(17)
O44 0.208(5) 0.036(2) 0.029(2) 0.0039(17) -0.021(3) -0.045(3)
O45 0.042(2) 0.051(2) 0.0339(18) -0.0142(16) 0.0109(14) -0.0125(16)
O46 0.090(3) 0.058(2) 0.0316(18) -0.0141(17) 0.0105(18) -0.051(2)
C401 0.230(7) 0.106(4) 0.067(5) -0.030(3) 0.060(4) -0.137(4)
C402 0.247(7) 0.049(3) 0.060(5) -0.013(4) 0.036(6) -0.078(4)
C403 0.145(5) 0.057(3) 0.041(4) -0.013(3) -0.022(4) 0.060(3)
C404 0.064(4) 0.167(5) 0.062(5) -0.058(4) -0.030(4) 0.065(3)
C405 0.042(4) 0.316(7) 0.115(8) -0.140(7) 0.033(4) -0.078(4)
C406 0.141(6) 0.315(7) 0.090(7) -0.116(6) 0.071(5) -0.194(6)
C407 0.097(6) 0.239(8) 0.084(4) -0.070(4) 0.035(3) -0.134(6)
C408 0.025(3) 0.250(8) 0.079(5) -0.081(4) 0.011(3) -0.042(4)
C409 0.093(4) 0.098(5) 0.068(5) -0.032(3) -0.041(4) 0.064(3)
C410 0.191(6) 0.024(3) 0.040(3) 0.000(2) -0.042(4) 0.001(4)
C411 0.324(10) 0.106(6) 0.041(4) 0.011(4) -0.009(4) -0.154(8)
C412 0.341(9) 0.175(5) 0.047(4) -0.004(4) 0.012(5) -0.221(6)
C413 0.085(5) 0.198(8) 0.078(5) -0.064(5) 0.052(4) -0.106(5)
C414 0.071(4) 0.110(6) 0.055(4) -0.036(4) 0.039(3) -0.056(4)
C415 0.051(3) 0.038(3) 0.029(2) -0.008(2) 0.004(2) -0.003(2)
C416 0.083(4) 0.034(3) 0.038(3) -0.011(2) -0.005(2) -0.018(3)
C417 0.154(7) 0.103(6) 0.044(4) -0.014(3) 0.007(4) -0.105(5)
C418 0.165(7) 0.201(9) 0.052(4) -0.054(4) 0.036(3) -0.164(7)
Cl1 0.0890(12) 0.0486(8) 0.0405(8) -0.0061(6) 0.0058(7) -0.0437(8)
Cl2 0.0692(10) 0.0635(9) 0.0398(7) -0.0084(7) -0.0004(7) -0.0437(8)
C51S 0.044(3) 0.027(2) 0.044(3) -0.0081(19) 0.005(2) -0.014(2)
C52S 0.036(3) 0.028(2) 0.041(2) -0.0107(19) 0.0025(19) -0.0107(19)
C53S 0.038(3) 0.028(2) 0.047(3) -0.003(2) 0.000(2) -0.0099(19)
C54S 0.045(3) 0.037(3) 0.066(3) 0.002(3) -0.008(3) -0.021(2)
C55S 0.061(4) 0.052(4) 0.062(3) -0.002(3) -0.015(3) -0.031(3)
C56S 0.051(3) 0.043(3) 0.052(3) 0.002(3) -0.011(3) -0.019(2)
Cl3 0.0284(6) 0.0667(9) 0.0456(8) -0.0057(7) -0.0009(5) -0.0146(6)
Cl4 0.0829(12) 0.0478(9) 0.0788(12) -0.0058(8) -0.0043(10) -0.0393(9)
C61S 0.0255(19) 0.040(2) 0.027(2) -0.007(2) -0.0021(18) -0.0097(17)
C62S 0.043(2) 0.034(2) 0.037(3) -0.006(2) -0.004(2) -0.0139(18)
C63S 0.041(2) 0.036(3) 0.055(3) -0.011(3) -0.006(3) -0.002(2)
C64S 0.029(3) 0.056(3) 0.059(4) -0.016(3) -0.003(3) -0.008(2)
C65S 0.040(2) 0.047(3) 0.061(4) -0.016(3) -0.003(3) -0.021(2)
C66S 0.037(2) 0.033(2) 0.048(3) -0.015(2) -0.002(2) -0.0070(19)
Cl5 0.0545(10) 0.1089(16) 0.0893(14) -0.0566(13) 0.0172(10) -0.0327(10)
Cl6 0.1068(15) 0.0624(10) 0.0539(9) -0.0333(8) 0.0269(9) -0.0506(10)
C71S 0.045(3) 0.050(3) 0.054(4) -0.018(3) -0.003(2) -0.018(2)
C72S 0.060(3) 0.039(3) 0.031(3) -0.008(2) 0.000(2) -0.025(2)
C73S 0.059(3) 0.050(3) 0.037(3) -0.007(2) 0.000(2) -0.032(3)
C74S 0.048(3) 0.047(3) 0.057(4) -0.012(3) -0.002(3) -0.017(3)
C75S 0.060(3) 0.041(3) 0.079(5) -0.028(3) 0.004(3) -0.020(3)
C76S 0.056(3) 0.057(4) 0.084(5) -0.033(3) 0.004(3) -0.032(3)
Cl7 0.052(2) 0.054(2) 0.072(3) 0.000(2) 0.001(2) -0.001(2)
Cl8 0.062(3) 0.060(3) 0.098(4) -0.047(3) -0.001(2) -0.019(2)
C2S 0.043(5) 0.043(6) 0.048(8) -0.021(6) 0.002(6) -0.008(5)
C3S 0.040(5) 0.050(8) 0.050(8) -0.006(7) 0.007(6) -0.014(5)
C4S 0.056(6) 0.071(9) 0.064(9) -0.012(8) 0.004(7) -0.030(5)
C5S 0.069(8) 0.065(10) 0.087(13) -0.019(10) 0.012(10) -0.044(8)
C6S 0.065(7) 0.059(9) 0.070(11) -0.028(8) 0.028(8) -0.040(6)
Cl9 0.105(6) 0.092(5) 0.105(6) -0.045(5) -0.017(5) -0.036(5)
Cl10 0.053(3) 0.061(4) 0.077(4) -0.009(3) -0.004(3) -0.014(3)
C11S 0.046(9) 0.075(9) 0.051(11) -0.016(8) 0.000(9) -0.034(6)
C13S 0.066(9) 0.074(10) 0.066(13) -0.014(10) 0.014(9) -0.033(8)
C15S 0.079(12) 0.090(13) 0.093(16) -0.052(13) 0.012(10) -0.021(9)
C14S 0.056(9) 0.081(12) 0.074(14) -0.023(11) 0.032(8) -0.034(9)
C16S 0.058(8) 0.064(8) 0.068(10) -0.002(7) 0.011(8) -0.034(6)
Cl11 0.156(17) 0.052(8) 0.073(10) -0.034(7) 0.056(11) -0.059(10)
Cl12 0.119(17) 0.090(14) 0.099(15) -0.030(12) 0.014(13) -0.032(13)
Cl13 0.180(18) 0.057(7) 0.115(13) -0.027(8) 0.034(12) -0.021(9)
Cl14 0.102(12) 0.118(14) 0.141(15) -0.013(11) -0.023(11) -0.008(10)
Cl15 0.108(5) 0.088(7) 0.078(5) -0.029(4) 0.018(4) 0.011(5)
Cl16 0.099(4) 0.045(3) 0.054(3) -0.010(2) -0.020(3) 0.007(3)
C21S 0.113(6) 0.037(8) 0.056(5) -0.022(7) -0.007(5) -0.007(8)
C22S 0.094(6) 0.050(8) 0.060(5) -0.010(7) -0.015(4) -0.009(7)
C23S 0.095(6) 0.047(9) 0.093(8) -0.012(9) -0.017(5) -0.011(9)
C24S 0.098(9) 0.084(14) 0.096(10) -0.032(12) -0.016(6) -0.029(11)
C25S 0.124(8) 0.062(12) 0.090(8) -0.023(11) -0.021(9) -0.030(13)
C26S 0.124(7) 0.036(8) 0.056(6) -0.032(7) -0.006(6) -0.020(9)
Cl17 0.070(7) 0.044(9) 0.028(5) -0.005(5) 0.012(5) -0.010(6)
Cl18 0.081(7) 0.059(8) 0.049(7) -0.014(5) 0.001(5) 0.023(6)
C31S 0.067(8) 0.053(12) 0.054(7) -0.023(10) 0.017(6) -0.014(10)
C32S 0.082(8) 0.058(11) 0.054(6) -0.017(9) 0.023(6) -0.005(9)
C33S 0.093(9) 0.061(13) 0.062(8) -0.019(11) 0.030(6) -0.015(10)
C34S 0.091(9) 0.060(14) 0.081(9) 0.004(12) 0.009(7) -0.011(11)
C35S 0.078(8) 0.051(10) 0.083(8) -0.019(10) 0.008(8) -0.025(9)
C36S 0.074(10) 0.025(13) 0.076(9) -0.027(14) 0.008(7) -0.014(12)
Cl19 0.091(13) 0.051(11) 0.076(12) -0.038(10) 0.016(10) -0.003(10)
Cl20 0.064(13) 0.051(18) 0.033(10) 0.000(9) 0.011(9) -0.003(10)
Cl21 0.105(13) 0.11(2) 0.034(6) -0.011(7) 0.002(7) 0.046(10)
Cl24 0.095(11) 0.093(12) 0.056(8) -0.045(8) 0.020(8) -0.043(10)

loop_
_atom_type_symbol
_atom_type_description
_atom_type_scat_dispersion_real
_atom_type_scat_dispersion_imag
_atom_type_scat_source
C C 0.0033 0.0016 'International Tables Vol C Tables 4.2.6.8 and 6.1.1.4'
H H 0.0000 0.0000 'International Tables Vol C Tables 4.2.6.8 and 6.1.1.4'
N N 0.0061 0.0033 'International Tables Vol C Tables 4.2.6.8 and 6.1.1.4'
O O 0.0106 0.0060 'International Tables Vol C Tables 4.2.6.8 and 6.1.1.4'
Cl Cl 0.1484 0.1585 'International Tables Vol C Tables 4.2.6.8 and 6.1.1.4'
K K 0.2009 0.2494 'International Tables Vol C Tables 4.2.6.8 and 6.1.1.4'
Mn Mn 0.3368 0.7283 'International Tables Vol C Tables 4.2.6.8 and 6.1.1.4'
I I -0.4742 1.8119 'International Tables Vol C Tables 4.2.6.8 and 6.1.1.4'

loop_
_geom_angle_atom_site_label_1
_geom_angle_atom_site_label_2
_geom_angle_atom_site_label_3
_geom_angle
_geom_angle_site_symmetry_1
_geom_angle_site_symmetry_3
_geom_angle_publ_flag
N11 Mn1 N12 79.54(14) . . ?
N11 Mn1 I2 116.95(10) . . ?
N12 Mn1 I2 115.65(10) . . ?
N11 Mn1 I1 110.45(10) . . ?
N12 Mn1 I1 110.65(10) . . ?
I2 Mn1 I1 117.62(3) . . ?
N13 Mn2 N14 79.93(15) . . ?
N13 Mn2 I4 114.52(10) . . ?
N14 Mn2 I4 118.32(10) . . ?
N13 Mn2 I3 117.81(10) . . ?
N14 Mn2 I3 112.11(11) . . ?
I4 Mn2 I3 111.16(3) . . ?
N16 Mn3 N15 78.92(15) . . ?
N16 Mn3 I5 115.50(11) . . ?
N15 Mn3 I5 119.20(12) . . ?
N16 Mn3 I6 109.88(11) . . ?
N15 Mn3 I6 117.47(12) . . ?
I5 Mn3 I6 111.64(3) . . ?
C101 N11 C112 116.2(4) . . ?
C101 N11 Mn1 112.2(3) . . ?
C112 N11 Mn1 131.5(3) . . ?
C102 N12 C113 116.7(4) . . ?
C102 N12 Mn1 112.0(3) . . ?
C113 N12 Mn1 131.2(3) . . ?
C103 N13 C118 116.4(4) . . ?
C103 N13 Mn2 111.9(3) . . ?
C118 N13 Mn2 131.8(3) . . ?
C104 N14 C119 116.0(4) . . ?
C104 N14 Mn2 112.4(3) . . ?
C119 N14 Mn2 131.2(3) . . ?
C105 N15 C124 115.7(4) . . ?
C105 N15 Mn3 112.8(3) . . ?
C124 N15 Mn3 131.3(3) . . ?
C106 N16 C107 116.7(4) . . ?
C106 N16 Mn3 113.0(3) . . ?
C107 N16 Mn3 130.2(3) . . ?
N11 C101 C106 121.9(4) . . ?
N11 C101 C102 117.5(4) . . ?
C106 C101 C102 120.6(4) . . ?
N12 C102 C103 122.3(4) . . ?
N12 C102 C101 118.1(4) . . ?
C103 C102 C101 119.6(4) . . ?
N13 C103 C102 121.8(4) . . ?
N13 C103 C104 118.3(4) . . ?
C102 C103 C104 119.9(4) . . ?
N14 C104 C105 122.0(4) . . ?
N14 C104 C103 117.4(4) . . ?
C105 C104 C103 120.6(4) . . ?
N15 C105 C104 123.1(4) . . ?
N15 C105 C106 117.2(4) . . ?
C104 C105 C106 119.8(4) . . ?
N16 C106 C101 122.6(4) . . ?
N16 C106 C105 117.9(4) . . ?
C101 C106 C105 119.5(4) . . ?
N16 C107 C108 119.9(4) . . ?
N16 C107 C112 120.9(4) . . ?
C108 C107 C112 119.2(4) . . ?
C109 C108 C107 121.0(5) . . ?
C108 C109 C110 120.0(5) . . ?
C111 C110 C109 120.2(5) . . ?
C110 C111 C112 120.7(5) . . ?
N11 C112 C111 119.4(4) . . ?
N11 C112 C107 121.7(4) . . ?
C111 C112 C107 118.8(4) . . ?
N12 C113 C114 119.3(4) . . ?
N12 C113 C118 121.4(4) . . ?
C114 C113 C118 119.3(4) . . ?
C115 C114 C113 120.6(5) . . ?
C114 C115 C116 120.4(5) . . ?
C115 C116 C117 120.0(5) . . ?
C116 C117 C118 120.8(5) . . ?
N13 C118 C117 119.7(4) . . ?
N13 C118 C113 121.4(4) . . ?
C117 C118 C113 118.9(5) . . ?
N14 C119 C120 119.6(5) . . ?
N14 C119 C124 121.6(4) . . ?
C120 C119 C124 118.8(5) . . ?
C121 C120 C119 120.8(5) . . ?
C122 C121 C120 120.4(5) . . ?
C121 C122 C123 120.7(6) . . ?
C122 C123 C124 119.8(6) . . ?
N15 C124 C119 121.5(4) . . ?
N15 C124 C123 119.3(5) . . ?
C119 C124 C123 119.2(5) . . ?
O22 K2 O25 120.38(14) . . ?
O22 K2 O21 61.36(14) . . ?
O25 K2 O21 98.28(17) . . ?
O22 K2 O24 91.84(13) . . ?
O25 K2 O24 143.82(15) . . ?
O21 K2 O24 112.49(17) . . ?
O22 K2 O26 97.41(13) . . ?
O25 K2 O26 60.40(18) . . ?
O21 K2 O26 138.77(16) . . ?
O24 K2 O26 102.43(18) . . ?
O22 K2 O23 132.87(13) . . ?
O25 K2 O23 101.21(15) . . ?
O21 K2 O23 93.59(14) . . ?
O24 K2 O23 59.78(14) . . ?
O26 K2 O23 123.51(12) . . ?
O22 K2 N22 60.20(14) . . ?
O25 K2 N22 119.9(2) . . ?
O21 K2 N22 120.48(16) . . ?
O24 K2 N22 59.91(17) . . ?
O26 K2 N22 60.27(19) . . ?
O23 K2 N22 118.26(15) . . ?
O22 K2 N21 121.40(14) . . ?
O25 K2 N21 60.5(2) . . ?
O21 K2 N21 60.89(16) . . ?
O24 K2 N21 118.52(18) . . ?
O26 K2 N21 119.8(2) . . ?
O23 K2 N21 59.96(15) . . ?
N22 K2 N21 178.08(16) . . ?
C213 N21 C207 110.4(7) . . ?
C213 N21 C201 109.9(6) . . ?
C207 N21 C201 110.8(7) . . ?
C213 N21 K2 108.8(5) . . ?
C207 N21 K2 108.7(4) . . ?
C201 N21 K2 108.2(4) . . ?
C218 N22 C206 111.0(7) . . ?
C218 N22 C212 108.5(7) . . ?
C206 N22 C212 110.3(6) . . ?
C218 N22 K2 110.5(5) . . ?
C206 N22 K2 107.0(4) . . ?
C212 N22 K2 109.6(5) . . ?
C202 O21 C203 110.4(6) . . ?
C202 O21 K2 117.8(4) . . ?
C203 O21 K2 111.6(4) . . ?
C204 O22 C205 111.7(5) . . ?
C204 O22 K2 115.9(4) . . ?
C205 O22 K2 121.3(4) . . ?
C209 O23 C208 111.2(6) . . ?
C209 O23 K2 109.1(4) . . ?
C208 O23 K2 117.8(4) . . ?
C211 O24 C210 111.1(6) . . ?
C211 O24 K2 118.8(5) . . ?
C210 O24 K2 115.9(4) . . ?
C214 O25 C215 114.5(6) . . ?
C214 O25 K2 119.8(5) . . ?
C215 O25 K2 118.0(5) . . ?
C216 O26 C217 113.6(7) . . ?
C216 O26 K2 108.9(5) . . ?
C217 O26 K2 115.5(4) . . ?
N21 C201 C202 113.9(6) . . ?
O21 C202 C201 109.3(6) . . ?
O21 C203 C204 109.0(7) . . ?
O22 C205 C206 109.2(5) . . ?
O22 C204 C203 109.0(6) . . ?
N22 C206 C205 113.4(6) . . ?
N21 C207 C208 113.9(8) . . ?
O23 C208 C207 110.2(6) . . ?
O23 C209 C210 108.9(6) . . ?
O24 C210 C209 110.1(6) . . ?
O24 C211 C212 107.9(7) . . ?
N22 C212 C211 112.7(6) . . ?
N21 C213 C214 113.9(6) . . ?
O25 C214 C213 109.5(6) . . ?
O25 C215 C216 110.9(6) . . ?
O26 C216 C215 109.7(6) . . ?
O26 C217 C218 112.0(6) . . ?
N22 C218 C217 112.9(7) . . ?
O31 K3 O36 122.58(14) . . ?
O31 K3 O33 93.58(12) . . ?
O36 K3 O33 139.15(13) . . ?
O31 K3 O32 60.31(13) . . ?
O36 K3 O32 102.34(13) . . ?
O33 K3 O32 112.73(13) . . ?
O31 K3 O35 101.69(12) . . ?
O36 K3 O35 59.86(14) . . ?
O33 K3 O35 97.47(13) . . ?
O32 K3 O35 144.79(15) . . ?
O31 K3 O34 134.79(12) . . ?
O36 K3 O34 98.25(14) . . ?
O33 K3 O34 59.47(13) . . ?
O32 K3 O34 95.14(15) . . ?
O35 K3 O34 116.31(13) . . ?
O31 K3 N32 120.63(16) . . ?
O36 K3 N32 61.29(17) . . ?
O33 K3 N32 118.67(18) . . ?
O32 K3 N32 61.46(15) . . ?
O35 K3 N32 119.54(15) . . ?
O34 K3 N32 60.57(19) . . ?
O31 K3 N31 59.72(14) . . ?
O36 K3 N31 119.51(15) . . ?
O33 K3 N31 60.26(15) . . ?
O32 K3 N31 118.66(14) . . ?
O35 K3 N31 61.06(13) . . ?
O34 K3 N31 118.41(16) . . ?
N32 K3 N31 178.9(2) . . ?
C307 N31 C313 109.9(6) . . ?
C307 N31 C301 109.8(5) . . ?
C313 N31 C301 110.7(5) . . ?
C307 N31 K3 109.4(3) . . ?
C313 N31 K3 108.3(3) . . ?
C301 N31 K3 108.7(4) . . ?
C312 N32 C318 111.1(7) . . ?
C312 N32 C306 110.4(7) . . ?
C318 N32 C306 110.1(7) . . ?
C312 N32 K3 108.9(4) . . ?
C318 N32 K3 107.6(5) . . ?
C306 N32 K3 108.6(4) . . ?
C302 O31 C303 111.1(5) . . ?
C302 O31 K3 123.0(4) . . ?
C303 O31 K3 116.3(4) . . ?
C304 O32 C305 110.6(6) . . ?
C304 O32 K3 112.9(4) . . ?
C305 O32 K3 115.6(4) . . ?
C309 O33 C308 111.3(6) . . ?
C309 O33 K3 117.7(4) . . ?
C308 O33 K3 118.9(4) . . ?
C311 O34 C310 111.0(6) . . ?
C311 O34 K3 118.8(5) . . ?
C310 O34 K3 113.8(3) . . ?
C315 O35 C314 110.6(6) . . ?
C315 O35 K3 113.5(4) . . ?
C314 O35 K3 116.8(4) . . ?
C317 O36 C316 111.2(6) . . ?
C317 O36 K3 119.3(4) . . ?
C316 O36 K3 117.0(4) . . ?
N31 C301 C302 113.4(5) . . ?
O31 C302 C301 108.7(5) . . ?
O31 C303 C304 109.0(5) . . ?
O32 C304 C303 110.6(6) . . ?
O32 C305 C306 109.2(7) . . ?
N32 C306 C305 113.9(8) . . ?
N31 C307 C308 113.8(5) . . ?
O33 C308 C307 109.5(5) . . ?
O33 C309 C310 110.1(6) . . ?
O34 C310 C309 110.7(5) . . ?
O34 C311 C312 109.6(6) . . ?
N32 C312 C311 115.2(6) . . ?
N31 C313 C314 114.2(7) . . ?
O35 C314 C313 109.2(5) . . ?
O35 C315 C316 110.2(6) . . ?
O36 C316 C315 109.4(6) . . ?
O36 C317 C318 109.7(6) . . ?
N32 C318 C317 114.2(6) . . ?
O45 K4 O41 98.95(13) . . ?
O45 K4 O43 98.52(12) . . ?
O41 K4 O43 97.40(16) . . ?
O45 K4 O46 61.38(12) . . ?
O41 K4 O46 116.84(14) . . ?
O43 K4 O46 141.69(14) . . ?
O45 K4 O42 139.58(14) . . ?
O41 K4 O42 58.74(19) . . ?
O43 K4 O42 116.35(12) . . ?
O46 K4 O42 96.85(14) . . ?
O45 K4 O44 117.99(16) . . ?
O41 K4 O44 137.57(14) . . ?
O43 K4 O44 59.13(18) . . ?
O46 K4 O44 99.69(13) . . ?
O42 K4 O44 98.0(2) . . ?
O45 K4 N41 61.36(15) . . ?
O41 K4 N41 59.6(2) . . ?
O43 K4 N41 61.62(18) . . ?
O46 K4 N41 120.66(14) . . ?
O42 K4 N41 117.2(2) . . ?
O44 K4 N41 119.7(2) . . ?
O45 K4 N42 120.33(16) . . ?
O41 K4 N42 118.4(2) . . ?
O43 K4 N42 118.65(19) . . ?
O46 K4 N42 60.62(14) . . ?
O42 K4 N42 60.8(2) . . ?
O44 K4 N42 61.0(2) . . ?
N41 K4 N42 177.9(2) . . ?
C407 N41 C401 109.9(8) . . ?
C407 N41 C413 110.4(8) . . ?
C401 N41 C413 110.4(7) . . ?
C407 N41 K4 108.2(5) . . ?
C401 N41 K4 109.9(5) . . ?
C413 N41 K4 108.0(5) . . ?
C412 N42 C406 111.6(9) . . ?
C412 N42 C418 110.3(8) . . ?
C406 N42 C418 109.6(9) . . ?
C412 N42 K4 109.0(7) . . ?
C406 N42 K4 106.8(5) . . ?
C418 N42 K4 109.6(4) . . ?
C402 O41 C403 112.6(7) . . ?
C402 O41 K4 121.4(5) . . ?
C403 O41 K4 118.7(5) . . ?
C404 O42 C405 110.5(8) . . ?
C404 O42 K4 112.7(5) . . ?
C405 O42 K4 117.0(6) . . ?
C409 O43 C408 112.8(7) . . ?
C409 O43 K4 117.8(6) . . ?
C408 O43 K4 116.2(4) . . ?
C411 O44 C410 112.4(7) . . ?
C411 O44 K4 119.0(6) . . ?
C410 O44 K4 114.8(4) . . ?
C415 O45 C414 109.2(5) . . ?
C415 O45 K4 115.0(3) . . ?
C414 O45 K4 118.2(4) . . ?
C416 O46 C417 111.6(5) . . ?
C416 O46 K4 111.9(4) . . ?
C417 O46 K4 117.2(4) . . ?
N41 C401 C402 113.4(6) . . ?
O41 C402 C401 108.8(6) . . ?
O41 C403 C404 110.0(7) . . ?
O42 C404 C403 109.9(6) . . ?
C406 C405 O42 110.5(8) . . ?
C405 C406 N42 116.8(9) . . ?
C408 C407 N41 115.1(9) . . ?
C407 C408 O43 111.2(6) . . ?
O43 C409 C410 109.2(6) . . ?
O44 C410 C409 110.9(7) . . ?
O44 C411 C412 109.2(7) . . ?
N42 C412 C411 115.3(7) . . ?
N41 C413 C414 113.2(7) . . ?
O45 C414 C413 108.3(6) . . ?
O45 C415 C416 109.4(4) . . ?
O46 C416 C415 110.0(5) . . ?
O46 C417 C418 109.5(7) . . ?
N42 C418 C417 112.3(8) . . ?
C52S C51S C56S 120.0 . . ?
C52S C51S Cl1 121.21(13) . . ?
C56S C51S Cl1 118.79(13) . . ?
C53S C52S C51S 120.0 . . ?
C53S C52S Cl2 119.08(13) . . ?
C51S C52S Cl2 120.91(13) . . ?
C52S C53S C54S 120.0 . . ?
C53S C54S C55S 120.0 . . ?
C54S C55S C56S 120.0 . . ?
C55S C56S C51S 120.0 . . ?
C62S C61S C66S 120.0 . . ?
C62S C61S Cl3 120.86(13) . . ?
C66S C61S Cl3 119.14(13) . . ?
C63S C62S C61S 120.0 . . ?
C63S C62S Cl4 119.62(14) . . ?
C61S C62S Cl4 120.35(14) . . ?
C62S C63S C64S 120.0 . . ?
C63S C64S C65S 120.0 . . ?
C66S C65S C64S 120.0 . . ?
C65S C66S C61S 120.0 . . ?
C72S C71S C76S 120.0 . . ?
C72S C71S Cl5 120.91(14) . . ?
C76S C71S Cl5 119.08(14) . . ?
C73S C72S C71S 120.0 . . ?
C73S C72S Cl6 119.51(14) . . ?
C71S C72S Cl6 120.47(14) . . ?
C74S C73S C72S 120.0 . . ?
C73S C74S C75S 120.0 . . ?
C76S C75S C74S 120.0 . . ?
C75S C76S C71S 120.0 . . ?
C1S Cl7 Cl8 138.1(3) . 2_675 ?
C2S Cl8 Cl7 154.0(3) . 2_675 ?
C2S C1S C6S 120.0 . . ?
C2S C1S Cl7 120.88(16) . . ?
C6S C1S Cl7 118.97(17) . . ?
C1S C2S C3S 120.0 . . ?
C1S C2S Cl8 120.44(16) . . ?
C3S C2S Cl8 119.51(16) . . ?
C4S C3S C2S 120.0 . . ?
C3S C4S C5S 120.0 . . ?
C6S C5S C4S 120.0 . . ?
C5S C6S C1S 120.0 . . ?
C12S C11S C16S 120.0 . . ?
C12S C11S Cl9 120.76(17) . . ?
C16S C11S Cl9 119.14(17) . . ?
C11S C12S C13S 120.0 . . ?
C11S C12S Cl10 120.27(17) . . ?
C13S C12S Cl10 119.52(17) . . ?
C15S C13S C12S 120.0 . . ?
C13S C15S C14S 120.0 . . ?
C16S C14S C15S 120.0 . . ?
C14S C16S C11S 120.0 . . ?
C92S C91S C96S 120.0 . . ?
C92S C91S Cl11 120.88(19) . . ?
C96S C91S Cl11 118.9(2) . . ?
C91S C92S C93S 120.0 . . ?
C91S C92S Cl12 120.4(2) . . ?
C93S C92S Cl12 119.3(2) . . ?
C94S C93S C92S 120.0 . . ?
C95S C94S C93S 120.0 . . ?
C94S C95S C96S 120.0 . . ?
C95S C96S C91S 120.0 . . ?
C82S C81S C86S 120.0 . . ?
C82S C81S Cl13 120.94(19) . . ?
C86S C81S Cl13 118.95(19) . . ?
C83S C82S C81S 120.0 . . ?
C83S C82S Cl14 119.2(2) . . ?
C81S C82S Cl14 120.3(2) . . ?
C85S C83S C82S 120.0 . . ?
C83S C85S C84S 120.0 . . ?
C85S C84S C86S 120.0 . . ?
C84S C86S C81S 120.0 . . ?
C22S C21S C26S 120.0 . . ?
C22S C21S Cl15 121.26(17) . . ?
C26S C21S Cl15 118.73(17) . . ?
C21S C22S C23S 120.0 . . ?
C21S C22S Cl16 120.80(17) . . ?
C23S C22S Cl16 119.15(17) . . ?
C24S C23S C22S 120.0 . . ?
C23S C24S C25S 120.0 . . ?
C26S C25S C24S 120.0 . . ?
C25S C26S C21S 120.0 . . ?
C32S C31S C36S 120.0 . . ?
C32S C31S Cl17 121.04(17) . . ?
C36S C31S Cl17 118.95(17) . . ?
C31S C32S C33S 120.0 . . ?
C31S C32S Cl18 120.3(2) . . ?
C33S C32S Cl18 119.0(2) . . ?
C34S C33S C32S 120.0 . . ?
C33S C34S C35S 120.0 . . ?
C36S C35S C34S 120.0 . . ?
C35S C36S C31S 120.0 . . ?
C42S C41S C46S 120.0 . . ?
C42S C41S Cl19 120.9(2) . . ?
C46S C41S Cl19 118.97(19) . . ?
C43S C42S C41S 120.0 . . ?
C43S C42S Cl20 119.3(2) . . ?
C41S C42S Cl20 120.4(2) . . ?
C44S C43S C42S 120.0 . . ?
C43S C44S C45S 120.0 . . ?
C46S C45S C44S 120.0 . . ?
C45S C46S C41S 120.0 . . ?
C2AS C1AS C6AS 120.0 . . ?
C2AS C1AS Cl21 120.84(19) . . ?
C6AS C1AS Cl21 119.01(19) . . ?
C1AS C2AS C3AS 120.0 . . ?
C1AS C2AS Cl22 120.3(2) . . ?
C3AS C2AS Cl22 119.3(2) . . ?
C4AS C3AS C2AS 120.0 . . ?
C5AS C4AS C3AS 120.0 . . ?
C4AS C5AS C6AS 120.0 . . ?
C5AS C6AS C1AS 120.0 . . ?
C02S C01S C06S 120.0 . . ?
C02S C01S Cl23 120.8(2) . . ?
C06S C01S Cl23 118.8(2) . . ?
C03S C02S C01S 120.0 . . ?
C03S C02S Cl24 119.0(2) . . ?
C01S C02S Cl24 120.2(2) . . ?
C04S C03S C02S 120.0 . . ?
C03S C04S C05S 120.0 . . ?
C04S C05S C06S 120.0 . . ?
C05S C06S C01S 120.0 . . ?

loop_
_geom_bond_atom_site_label_1
_geom_bond_atom_site_label_2
_geom_bond_distance
_geom_bond_site_symmetry_2
_geom_bond_publ_flag
I1 Mn1 2.6849(7) . ?
I2 Mn1 2.6648(8) . ?
I3 Mn2 2.6766(8) . ?
I4 Mn2 2.6753(8) . ?
I5 Mn3 2.6518(9) . ?
I6 Mn3 2.6774(9) . ?
Mn1 N11 2.108(4) . ?
Mn1 N12 2.110(4) . ?
Mn2 N13 2.105(4) . ?
Mn2 N14 2.107(4) . ?
Mn3 N16 2.110(4) . ?
Mn3 N15 2.120(4) . ?
N11 C101 1.363(5) . ?
N11 C112 1.384(6) . ?
N12 C102 1.359(6) . ?
N12 C113 1.383(6) . ?
N13 C103 1.370(6) . ?
N13 C118 1.386(6) . ?
N14 C104 1.365(6) . ?
N14 C119 1.389(6) . ?
N15 C105 1.357(6) . ?
N15 C124 1.393(6) . ?
N16 C106 1.350(6) . ?
N16 C107 1.385(6) . ?
C101 C106 1.410(6) . ?
C101 C102 1.428(6) . ?
C102 C103 1.413(6) . ?
C103 C104 1.428(6) . ?
C104 C105 1.403(7) . ?
C105 C106 1.437(6) . ?
C107 C108 1.394(7) . ?
C107 C112 1.419(6) . ?
C108 C109 1.381(7) . ?
C109 C110 1.389(7) . ?
C110 C111 1.381(7) . ?
C111 C112 1.403(6) . ?
C113 C114 1.410(7) . ?
C113 C118 1.420(6) . ?
C114 C115 1.378(7) . ?
C115 C116 1.392(8) . ?
C116 C117 1.393(8) . ?
C117 C118 1.401(7) . ?
C119 C120 1.405(6) . ?
C119 C124 1.413(7) . ?
C120 C121 1.380(8) . ?
C121 C122 1.379(9) . ?
C122 C123 1.382(8) . ?
C123 C124 1.417(7) . ?
K2 O22 2.740(4) . ?
K2 O25 2.745(4) . ?
K2 O21 2.793(4) . ?
K2 O24 2.799(4) . ?
K2 O26 2.853(4) . ?
K2 O23 2.866(4) . ?
K2 N22 2.995(5) . ?
K2 N21 3.003(5) . ?
N21 C213 1.460(12) . ?
N21 C207 1.462(9) . ?
N21 C201 1.485(10) . ?
N22 C218 1.393(12) . ?
N22 C206 1.461(8) . ?
N22 C212 1.494(11) . ?
O21 C202 1.413(9) . ?
O21 C203 1.436(9) . ?
O22 C204 1.407(8) . ?
O22 C205 1.415(7) . ?
O23 C209 1.398(9) . ?
O23 C208 1.441(8) . ?
O24 C211 1.400(10) . ?
O24 C210 1.420(8) . ?
O25 C214 1.423(10) . ?
O25 C215 1.441(11) . ?
O26 C216 1.394(11) . ?
O26 C217 1.480(10) . ?
C201 C202 1.501(10) . ?
C203 C204 1.490(12) . ?
C205 C206 1.477(11) . ?
C207 C208 1.472(14) . ?
C209 C210 1.458(12) . ?
C211 C212 1.509(11) . ?
C213 C214 1.496(14) . ?
C215 C216 1.476(14) . ?
C217 C218 1.482(15) . ?
K3 O31 2.785(4) . ?
K3 O36 2.793(4) . ?
K3 O33 2.813(4) . ?
K3 O32 2.821(4) . ?
K3 O35 2.830(4) . ?
K3 O34 2.846(4) . ?
K3 N32 2.971(5) . ?
K3 N31 2.974(5) . ?
N31 C307 1.465(9) . ?
N31 C313 1.467(8) . ?
N31 C301 1.472(9) . ?
N32 C312 1.466(11) . ?
N32 C318 1.466(11) . ?
N32 C306 1.480(9) . ?
O31 C302 1.417(8) . ?
O31 C303 1.418(7) . ?
O32 C304 1.419(9) . ?
O32 C305 1.429(8) . ?
O33 C309 1.419(7) . ?
O33 C308 1.423(8) . ?
O34 C311 1.424(9) . ?
O34 C310 1.429(9) . ?
O35 C315 1.425(9) . ?
O35 C314 1.431(8) . ?
O36 C317 1.411(9) . ?
O36 C316 1.418(8) . ?
C301 C302 1.508(9) . ?
C303 C304 1.473(10) . ?
C305 C306 1.501(14) . ?
C307 C308 1.486(11) . ?
C309 C310 1.465(12) . ?
C311 C312 1.496(13) . ?
C313 C314 1.495(12) . ?
C315 C316 1.472(12) . ?
C317 C318 1.520(11) . ?
K4 O45 2.763(4) . ?
K4 O41 2.785(4) . ?
K4 O43 2.803(4) . ?
K4 O46 2.824(4) . ?
K4 O42 2.825(4) . ?
K4 O44 2.835(4) . ?
K4 N41 2.943(5) . ?
K4 N42 2.961(6) . ?
N41 C407 1.454(11) . ?
N41 C401 1.470(13) . ?
N41 C413 1.472(10) . ?
N42 C412 1.441(15) . ?
N42 C406 1.468(16) . ?
N42 C418 1.478(9) . ?
O41 C402 1.401(11) . ?
O41 C403 1.417(10) . ?
O42 C404 1.394(13) . ?
O42 C405 1.433(13) . ?
O43 C409 1.397(10) . ?
O43 C408 1.451(11) . ?
O44 C411 1.411(13) . ?
O44 C410 1.440(10) . ?
O45 C415 1.419(7) . ?
O45 C414 1.429(8) . ?
O46 C416 1.418(8) . ?
O46 C417 1.434(7) . ?
C401 C402 1.478(14) . ?
C403 C404 1.444(16) . ?
C405 C406 1.404(18) . ?
C407 C408 1.451(16) . ?
C409 C410 1.459(14) . ?
C411 C412 1.540(14) . ?
C413 C414 1.495(11) . ?
C415 C416 1.499(9) . ?
C417 C418 1.490(13) . ?
Cl1 C51S 1.7206(18) . ?
Cl2 C52S 1.7186(18) . ?
C51S C52S 1.3900 . ?
C51S C56S 1.3900 . ?
C52S C53S 1.3900 . ?
C53S C54S 1.3900 . ?
C54S C55S 1.3900 . ?
C55S C56S 1.3900 . ?
Cl3 C61S 1.7203(17) . ?
Cl4 C62S 1.7183(18) . ?
C61S C62S 1.3900 . ?
C61S C66S 1.3900 . ?
C62S C63S 1.3900 . ?
C63S C64S 1.3900 . ?
C64S C65S 1.3900 . ?
C65S C66S 1.3900 . ?
Cl5 C71S 1.7209(18) . ?
Cl6 C72S 1.7184(18) . ?
C71S C72S 1.3900 . ?
C71S C76S 1.3900 . ?
C72S C73S 1.3900 . ?
C73S C74S 1.3900 . ?
C74S C75S 1.3900 . ?
C75S C76S 1.3900 . ?
Cl7 C1S 1.720(2) . ?
Cl7 Cl8 2.312(7) 2_675 ?
Cl8 C2S 1.718(2) . ?
Cl8 Cl7 2.312(7) 2_675 ?
C1S C2S 1.3900 . ?
C1S C6S 1.3900 . ?
C2S C3S 1.3900 . ?
C3S C4S 1.3900 . ?
C4S C5S 1.3900 . ?
C5S C6S 1.3900 . ?
Cl9 C11S 1.720(2) . ?
Cl10 C12S 1.719(2) . ?
C11S C12S 1.3900 . ?
C11S C16S 1.3900 . ?
C12S C13S 1.3900 . ?
C13S C15S 1.3900 . ?
C15S C14S 1.3900 . ?
C14S C16S 1.3900 . ?
Cl11 C91S 1.721(2) . ?
Cl12 C92S 1.719(2) . ?
C91S C92S 1.3900 . ?
C91S C96S 1.3900 . ?
C92S C93S 1.3900 . ?
C93S C94S 1.3900 . ?
C94S C95S 1.3900 . ?
C95S C96S 1.3900 . ?
Cl13 C81S 1.721(2) . ?
Cl14 C82S 1.720(2) . ?
C81S C82S 1.3900 . ?
C81S C86S 1.3900 . ?
C82S C83S 1.3900 . ?
C83S C85S 1.3900 . ?
C85S C84S 1.3900 . ?
C84S C86S 1.3900 . ?
Cl15 C21S 1.721(2) . ?
Cl16 C22S 1.719(2) . ?
C21S C22S 1.3900 . ?
C21S C26S 1.3900 . ?
C22S C23S 1.3900 . ?
C23S C24S 1.3900 . ?
C24S C25S 1.3900 . ?
C25S C26S 1.3900 . ?
Cl17 C31S 1.721(2) . ?
Cl18 C32S 1.721(2) . ?
C31S C32S 1.3900 . ?
C31S C36S 1.3900 . ?
C32S C33S 1.3900 . ?
C33S C34S 1.3900 . ?
C34S C35S 1.3900 . ?
C35S C36S 1.3900 . ?
Cl19 C41S 1.721(2) . ?
Cl20 C42S 1.719(2) . ?
C41S C42S 1.3900 . ?
C41S C46S 1.3900 . ?
C42S C43S 1.3900 . ?
C43S C44S 1.3900 . ?
C44S C45S 1.3900 . ?
C45S C46S 1.3900 . ?
Cl21 C1AS 1.721(2) . ?
Cl22 C2AS 1.719(2) . ?
C1AS C2AS 1.3900 . ?
C1AS C6AS 1.3900 . ?
C2AS C3AS 1.3900 . ?
C3AS C4AS 1.3900 . ?
C4AS C5AS 1.3900 . ?
C5AS C6AS 1.3900 . ?
Cl23 C01S 1.722(2) . ?
Cl24 C02S 1.721(2) . ?
C01S C02S 1.3900 . ?
C01S C06S 1.3900 . ?
C02S C03S 1.3900 . ?
C03S C04S 1.3900 . ?
C04S C05S 1.3900 . ?
C05S C06S 1.3900 . ?
